data_1566244
loop_
_publ_author_name
'Zhang, Lei'
'Ding, Qing-Rong'
'Yu, Yinghua'
'Cao, Changsheng'
'Zhang, Jian'

_publ_section_title
;
 Stepwise Assembly and Reversible Structure Transformation of Ligated
 Titanium Coated Bismuth-Oxo Cores: Shell Morphology Engineering for
 Enhanced Chemical Fixation of CO2
;
_journal_name_full 'Chemical Science'
_journal_paper_doi 10.1039/D1SC06847D
_journal_year 2022
_chemical_formula_moiety 'C300 H290 Bi38 N2 O184 Ti20, 2(C3 H7 N O)'
_chemical_formula_sum 'C306 H304 Bi38 N4 O186 Ti20'
_chemical_formula_weight 15912.75
_space_group_crystal_system triclinic
_space_group_IT_number 2
_space_group_name_Hall '-P 1'
_space_group_name_H-M_alt 'P -1'
_atom_sites_solution_hydrogens geom
_atom_sites_solution_primary dual
_audit_creation_date 2021-08-20
_audit_creation_method
;
Olex2 1.2
(compiled 2017.08.10 svn.r3458 for OlexSys, GUI svn.r5381)
;
_audit_update_record
;
2021-08-20 deposited with the CCDC.	2022-02-01 downloaded from the CCDC.
;
_cell_angle_alpha 117.688(2)
_cell_angle_beta 115.545(2)
_cell_angle_gamma 92.2502(17)
_cell_formula_units_Z 1
_cell_length_a 23.1533(5)
_cell_length_b 23.5480(5)
_cell_length_c 23.6018(5)
_cell_measurement_reflns_used 47313
_cell_measurement_temperature 100.01(10)
_cell_measurement_theta_max 60.5460
_cell_measurement_theta_min 2.2140
_cell_volume 9807.3(5)
_computing_cell_refinement 'CrysAlisPro 1.171.40.84a (Rigaku OD, 2020)'
_computing_data_collection 'CrysAlisPro 1.171.40.84a (Rigaku OD, 2020)'
_computing_data_reduction 'CrysAlisPro 1.171.40.84a (Rigaku OD, 2020)'
_computing_molecular_graphics 'Olex2 (Dolomanov et al., 2009)'
_computing_publication_material 'Olex2 (Dolomanov et al., 2009)'
_computing_structure_refinement 'ShelXL (Sheldrick, 2015)'
_computing_structure_solution 'ShelXT (Sheldrick, 2015)'
_diffrn_ambient_environment N~2~
_diffrn_ambient_temperature 100.01(10)
_diffrn_detector 'Hybrid Pixel Array Detector'
_diffrn_detector_area_resol_mean 10.0000
_diffrn_detector_type HyPix
_diffrn_measured_fraction_theta_full 0.990
_diffrn_measured_fraction_theta_max 0.990
_diffrn_measurement_details
;
List of Runs (angles in degrees, time in seconds):

  # Type    Start    End  Width  t~exp~   \w     \q     \k     \f   Frames
#--------------------------------------------------------------------------
  1  \w      9.00  63.00   0.50    0.36    --   72.34 -57.00  90.00  108
  2  \w      0.00  95.00   0.50    0.36    --   72.34 -77.00  90.00  190
  3  \w      6.00  66.00   0.50    0.36    --   72.34 -57.00   0.00  120
  4  \w     -2.00  24.00   0.50    0.36    --   72.34 -19.00 120.00   52
  5  \w     89.00 132.00   0.50    0.36    --   72.34  98.00  31.00   86
  6  \w      4.00  39.00   0.50    0.36    --   72.34 -38.00 -60.00   70
  7  \w     -1.00  26.00   0.50    0.36    --   72.34 -19.00 -30.00   54
  8  \w     37.00  83.00   0.50    0.36    --   72.34 -98.00 -75.00   92
  9  \w     77.00 111.00   0.50    0.36    --   72.34-125.00-150.00   68
 10  \w     21.00  46.00   0.50    0.36    --   72.34-125.00-150.00   50
 11  \w     62.00 109.00   0.50    0.36    --   72.34-125.00 -60.00   94
 12  \w     55.00 102.00   0.50    0.36    --   72.34-125.00  90.00   94
 13  \w   -140.00 -89.00   0.50    0.36    --  -75.15 -98.00 -75.00  102
 14  \w   -146.00-120.00   0.50    0.36    --  -75.15-125.00-150.00   52
 15  \w   -110.00 -82.00   0.50    0.36    --  -75.15-125.00-150.00   56
 16  \w    -76.00  14.00   0.50    0.09    --   -1.41 -19.00 -30.00  180
 17  \w    -30.00  14.00   0.50    0.09    --   -1.41 -77.00 -90.00   88
 18  \w    -73.00 -35.00   0.50    0.09    --   -1.41 -77.00 -90.00   76
 19  \w    -56.00  -7.00   0.50    0.36    --  -75.15  57.00-150.00   98
 20  \w    -65.00  -3.00   0.50    0.36    --  -75.15  57.00-120.00  124
 21  \w    -65.00  -8.00   0.50    0.36    --  -75.15  57.00   0.00  114
 22  \w    -40.00  -7.00   0.50    0.36    --  -75.15  38.00 -30.00   66
 23  \w    -41.00  -3.00   0.50    0.36    --  -75.15  38.00 -60.00   76
 24  \w    -33.00  -4.00   0.50    0.36    --  -75.15  38.00-180.00   58
 25  \w    -41.00  -5.00   0.50    0.36    --  -75.15  38.00  60.00   72
 26  \w    -30.00  -4.00   0.50    0.36    --  -75.15  38.00 150.00   52
 27  \w    -15.00  15.00   0.50    0.09    --   -1.41  38.00 150.00   60
 28  \w     25.00  72.00   0.50    0.09    --   -1.41  38.00 150.00   94
 29  \w    -26.00  -1.00   0.50    0.36    --  -75.15  19.00   0.00   50
 30  \w    -26.00  -1.00   0.50    0.36    --  -75.15  19.00  30.00   50
 31  \w    -26.00  -1.00   0.50    0.36    --  -75.15  19.00 -30.00   50
 32  \w    -25.00   0.00   0.50    0.36    --  -75.15  19.00 -60.00   50
 33  \w    -30.00  -2.00   0.50    0.36    --  -75.15  38.00-120.00   56
 34  \w    -35.00 -10.00   0.50    0.09    --   -1.41  98.00  31.00   50
 35  \w    -98.00 -59.00   0.50    0.36    --  -75.15 125.00 150.00   78
 36  \w   -104.00 -46.00   0.50    0.36    --  -75.15  98.00  31.00  116
;
_diffrn_measurement_device 'four-circle diffractometer'
_diffrn_measurement_device_type 'ROD, Synergy Custom system, HyPix'
_diffrn_measurement_method '\w scans'
_diffrn_orient_matrix_type 'CrysAlisPro convention (1999,Acta A55,543-557)'
_diffrn_orient_matrix_UB_11 0.0590035000
_diffrn_orient_matrix_UB_12 0.0117115000
_diffrn_orient_matrix_UB_13 0.0037609000
_diffrn_orient_matrix_UB_21 -0.0234654000
_diffrn_orient_matrix_UB_22 -0.0581154000
_diffrn_orient_matrix_UB_23 -0.0649467000
_diffrn_orient_matrix_UB_31 -0.0219559000
_diffrn_orient_matrix_UB_32 0.0319317000
_diffrn_orient_matrix_UB_33 -0.0359454000
_diffrn_radiation_monochromator mirror
_diffrn_radiation_probe x-ray
_diffrn_radiation_type GaK\a
_diffrn_radiation_wavelength 1.3405
_diffrn_reflns_av_R_equivalents 0.0583
_diffrn_reflns_av_unetI/netI 0.0508
_diffrn_reflns_Laue_measured_fraction_full 0.990
_diffrn_reflns_Laue_measured_fraction_max 0.990
_diffrn_reflns_limit_h_max 27
_diffrn_reflns_limit_h_min -27
_diffrn_reflns_limit_k_max 28
_diffrn_reflns_limit_k_min -18
_diffrn_reflns_limit_l_max 23
_diffrn_reflns_limit_l_min -28
_diffrn_reflns_number 120835
_diffrn_reflns_point_group_measured_fraction_full 0.990
_diffrn_reflns_point_group_measured_fraction_max 0.990
_diffrn_reflns_theta_full 52.928
_diffrn_reflns_theta_max 52.928
_diffrn_reflns_theta_min 2.377
_diffrn_source 'micro-focus metaljet'
_exptl_absorpt_coefficient_mu 25.420
_exptl_absorpt_correction_T_max 1.00000
_exptl_absorpt_correction_T_min 0.37182
_exptl_absorpt_correction_type multi-scan
_exptl_absorpt_process_details
;
CrysAlisPro 1.171.40.84a (Rigaku Oxford Diffraction, 2020)
Empirical absorption correction using spherical harmonics,
implemented in SCALE3 ABSPACK scaling algorithm.
;
_exptl_crystal_colour 'clear yellowish yellow'
_exptl_crystal_colour_lustre clear
_exptl_crystal_colour_modifier yellowish
_exptl_crystal_colour_primary yellow
_exptl_crystal_density_diffrn 2.694
_exptl_crystal_description block
_exptl_crystal_F_000 7250
_exptl_crystal_size_max 0.1
_exptl_crystal_size_mid 0.1
_exptl_crystal_size_min 0.05
_refine_diff_density_max 5.540
_refine_diff_density_min -3.341
_refine_diff_density_rms 0.365
_refine_ls_extinction_method none
_refine_ls_goodness_of_fit_ref 1.037
_refine_ls_hydrogen_treatment constr
_refine_ls_matrix_type full
_refine_ls_number_parameters 2394
_refine_ls_number_reflns 34316
_refine_ls_number_restraints 75
_refine_ls_restrained_S_all 1.037
_refine_ls_R_factor_all 0.0936
_refine_ls_R_factor_gt 0.0632
_refine_ls_shift/su_max 0.001
_refine_ls_shift/su_mean 0.000
_refine_ls_structure_factor_coef Fsqd
_refine_ls_weighting_details 'w=1/[\s^2^(Fo^2^)+(0.0950P)^2^+327.8800P] where P=(Fo^2^+2Fc^2^)/3'
_refine_ls_weighting_scheme calc
_refine_ls_wR_factor_gt 0.1615
_refine_ls_wR_factor_ref 0.1971
_reflns_Friedel_coverage 0.000
_reflns_number_gt 25053
_reflns_number_total 34316
_reflns_threshold_expression 'I > 2\s(I)'
_cod_data_source_file d1sc06847d2.cif
_cod_data_source_block PTC-286
_cod_original_cell_volume 9807.4(4)
_cod_database_code 1566244
_shelx_shelxl_version_number 2018/1
_chemical_oxdiff_formula CHONTiBi
_shelx_space_group_comment
;
The symmetry employed for this shelxl refinement is uniquely defined
by the following loop, which should always be used as a source of
symmetry information in preference to the above space-group names.
They are only intended as comments.
;
_shelx_estimated_absorpt_t_max 0.363
_shelx_estimated_absorpt_t_min 0.185
_diffrn_oxdiff_digest_frames
;
016bb29ea69d8b2092a40d2c8a0b84c0360294644e7
;
_reflns_odcompleteness_completeness 98.70
_reflns_odcompleteness_iscentric 1
_reflns_odcompleteness_theta 56.82
_olex2_refinement_description
;
1. Fixed Uiso
 At 1.2 times of:
  All C(H) groups, All C(H,H) groups
 At 1.5 times of:
  All C(H,H,H) groups
2. Restrained distances
 O069-C120
 1.5 with sigma of 0.02
 C48-C106
 1.5 with sigma of 0.02
 N05M-C66 = N05M-C20
 1.5 with sigma of 0.02
 O02C-C044
 1.4 with sigma of 0.02
 C04K-C047
 1.5 with sigma of 0.02
 C69-C29
 1.5 with sigma of 0.02
 O039-C36
 1.45 with sigma of 0.02
 C05K-C04H
 1.5 with sigma of 0.02
 O02J-C04H
 1.3 with sigma of 0.02
 O050-C75
 1.5 with sigma of 0.02
 O04Q-C04A
 1.3 with sigma of 0.02
 O02G-C04A
 1.3 with sigma of 0.02
 Ti00-O069 = Ti00-O050
 1.8 with sigma of 0.02
3. Uiso/Uaniso restraints and constraints
Uanis(C04H) \\sim Ueq: with sigma of 0.01 and sigma for terminal atoms of 0.02
Uanis(C04Y) \\sim Ueq: with sigma of 0.01 and sigma for terminal atoms of 0.02
Uanis(C69) \\sim Ueq: with sigma of 0.01 and sigma for terminal atoms of 0.02
Uanis(C04A) \\sim Ueq, Uanis(C05H) \\sim Ueq, Uanis(C90) \\sim Ueq, Uanis(C70)
\\sim Ueq, Uanis(O14) \\sim Ueq, Uanis(O069) \\sim Ueq: with sigma of 0.01 and
sigma for terminal atoms of 0.02
Uanis(C90) \\sim Ueq: with sigma of 0.01 and sigma for terminal atoms of 0.02
Uanis(C04A) \\sim Ueq: with sigma of 0.001 and sigma for terminal atoms of 0.002
Uanis(C03F) \\sim Ueq: with sigma of 0.001 and sigma for terminal atoms of 0.002
Uanis(C52) = Uanis(C41) = Uanis(C42) = Uanis(C28) = Uanis(C45) = Uanis(C79) =
Uanis(C178)
Uanis(O039) = Uanis(C36)
Uanis(C162) = Uanis(C48) = Uanis(C106)
Uanis(C17) = Uanis(C29) = Uanis(C69)
4.a Secondary CH2 refined with riding coordinates:
 C037(H03A,H03B), C03A(H03C,H03D), C03F(H03H,H03I), C03I(H03J,H03K), C048(H04D,
 H04E), C04C(H04G,H04H), C04E(H04J,H04K), C04F(H04L,H04M), C04K(H04O,H04P),
 C04O(H04Q,H04R), C04U(H04S,H04T), C04W(H04U,H04V), C054(H05A,H05B), C05A(H05C,
 H05D), C05C(H05E,H05F), C05E(H05H,H05I), C05H(H05K,H05L), C05R(H05Q,H05R),
 C4(H4A,H4B), C23(H23A,H23B), C29(H29A,H29B), C31(H31A,H31B), C48(H48A,H48B),
 C27(H27A,H27B)
4.b Aromatic/amide H refined with riding coordinates:
 C03B(H03E), C03C(H03F), C03E(H03G), C03K(H03L), C03L(H03M), C03Q(H03Q),
 C03T(H03T), C03V(H03V), C03W(H03W), C03X(H03X), C040(H040), C041(H041),
 C043(H043), C044(H044), C046(H046), C04B(H04F), C04D(H04I), C04J(H04N),
 C04X(H04X), C052(H052), C058(H058), C059(H059), C05D(H05G), C05G(H05J),
 C05J(H05M), C05L(H05N), C05N(H05O), C05O(H05P), C05T(H05T), C05U(H05U),
 C05Z(H05Z), C060(H060), C061(H061), C062(H062), C063(H063), C066(H066),
 C06E(H06E), C06H(H06H), C9(H9), C19(H19), C54(H54), C90(H90), C70(H70),
 C06I(H06I), C61(H61), C06F(H06F), C06B(H06D), C64(H64), C65(H65), C72(H72),
 C065(H065), C04T(H04W), C68(H68), C84(H84), C178(H178), C79(H79), C45(H45),
 C28(H28), C0AA(H0AA), C50(H50), C51(H51), C2AA(H2AA)
4.c Fitted hexagon refined as free rotating group:
 C44(C58,C54,C90,C70,C06I), C61(C05P,C06C,C06F,C06B,C64), C72(C065,C05I,C042,
 C04T,C68), C178(C79,C45,C28,C42,C41)
4.d Idealised Me refined as rotating group:
 C03P(H03N,H03O,H03P), C047(H04A,H04B,H04C), C06A(H06A,H06B,H06C), C8(H8A,H8B,
 H8C), C69(H69A,H69B,H69C), C106(H10A,H10B,H10C), C36(H36A,H36B,H36C), C46(H46A,
 H46B,H46C), C1AA(H1AA,H1AB,H1AC), C43(H43A,H43B,H43C), C39(H39A,H39B,H39C),
 C57(H57A,H57B,H57C), C20(H20A,H20B,H20C), C66(H66A,H66B,H66C)
;
_olex2_submission_special_instructions 'No special instructions were received'
_oxdiff_exptl_absorpt_empirical_details
;
Empirical correction (ABSPACK) includes:
- Absorption correction using spherical harmonics
- Frame scaling
;
_oxdiff_exptl_absorpt_empirical_full_max 2.084
_oxdiff_exptl_absorpt_empirical_full_min 0.550

loop_
_space_group_symop_operation_xyz
'x, y, z'
'-x, -y, -z'

loop_
_atom_site_label
_atom_site_type_symbol
_atom_site_fract_x
_atom_site_fract_y
_atom_site_fract_z
_atom_site_U_iso_or_equiv
_atom_site_adp_type
_atom_site_occupancy
_atom_site_site_symmetry_order
_atom_site_calc_flag
_atom_site_refinement_flags_posn
_atom_site_refinement_flags_adp
_atom_site_refinement_flags_occupancy
_atom_site_disorder_assembly
_atom_site_disorder_group
Bi01 Bi 0.72864(3) 0.59695(3) 0.66955(4) 0.03714(16) Uani 1 1 d . . . . .
Bi02 Bi 0.42945(3) 0.54684(4) 0.31158(4) 0.03760(16) Uani 1 1 d . . . . .
Bi03 Bi 0.43993(3) 0.41098(3) 0.35178(3) 0.03511(15) Uani 1 1 d . . . . .
Bi04 Bi 0.75060(3) 0.47093(3) 0.70996(3) 0.03730(16) Uani 1 1 d . . . . .
Bi05 Bi 0.44571(3) 0.26583(3) 0.38985(4) 0.03942(16) Uani 1 1 d . . . . .
Bi06 Bi 0.58887(3) 0.42762(3) 0.52516(4) 0.03721(16) Uani 1 1 d . . . . .
Bi07 Bi 0.29906(3) 0.22819(3) 0.22416(4) 0.03924(16) Uani 1 1 d . . . . .
Bi08 Bi 0.56418(3) 0.69953(4) 0.42288(4) 0.03873(16) Uani 1 1 d . . . . .
Bi09 Bi 0.61772(3) 0.30841(3) 0.59465(4) 0.03922(16) Uani 1 1 d . . . . .
Bi0A Bi 0.74827(3) 0.58404(4) 0.50032(4) 0.03998(16) Uani 1 1 d . . . . .
Bi0B Bi 0.59275(3) 0.53188(4) 0.30721(4) 0.04014(17) Uani 1 1 d . . . . .
Bi0C Bi 0.62453(3) 0.27619(4) 0.43353(4) 0.03984(17) Uani 1 1 d . . . . .
Bi0D Bi 0.47945(3) 0.23626(3) 0.24844(4) 0.03918(16) Uani 1 1 d . . . . .
Bi0E Bi 0.28873(3) 0.35292(4) 0.16902(4) 0.03866(16) Uani 1 1 d . . . . .
Bi0F Bi 0.61189(3) 0.42272(4) 0.37398(4) 0.03771(16) Uani 1 1 d . . . . .
Bi0G Bi 0.45499(3) 0.36712(4) 0.19269(3) 0.03835(16) Uani 1 1 d . . . . .
Bi0H Bi 0.71380(3) 0.73576(4) 0.59878(4) 0.04186(17) Uani 1 1 d . . . . .
Bi0I Bi 0.41344(3) 0.42012(3) 0.50398(3) 0.03533(15) Uani 1 1 d . . . . .
Bi0J Bi 0.75935(3) 0.44304(4) 0.53991(4) 0.03859(16) Uani 1 1 d . . . . .
Ti0K Ti 0.92679(15) 0.64218(18) 0.86636(17) 0.0447(8) Uani 1 1 d . . . . .
Ti0L Ti 0.34523(16) 0.20279(17) 0.06950(17) 0.0435(7) Uani 1 1 d . . . . .
Ti0M Ti 0.23477(18) 0.19349(19) -0.07898(18) 0.0521(9) Uani 1 1 d . . . . .
Ti0N Ti 0.78446(16) 0.31417(17) 0.57918(18) 0.0440(7) Uani 1 1 d . . . . .
Ti0O Ti 0.73624(18) 0.6807(2) 0.4232(2) 0.0522(9) Uani 1 1 d . . . . .
Ti0P Ti 0.27542(18) 0.05335(18) 0.23707(19) 0.0513(8) Uani 1 1 d . . . . .
Ti0Q Ti 0.72338(18) 0.3378(2) 0.26155(19) 0.0568(9) Uani 1 1 d . . . . .
Ti0R Ti 0.39102(18) 0.6401(2) 0.1833(2) 0.0519(8) Uani 1 1 d . . . . .
Ti0S Ti 0.7945(2) 0.1895(2) 0.5997(2) 0.0619(10) Uani 1 1 d . . . . .
Ti00 Ti 0.8704(3) 0.8010(3) 0.5292(5) 0.129(3) Uani 1 1 d D . . . .
O00U O 0.2497(6) 0.1576(6) -0.0116(7) 0.050(3) Uani 1 1 d . . . . .
O00V O 0.3380(6) 0.2255(7) -0.0048(7) 0.052(3) Uani 1 1 d . . . . .
O00W O 0.2414(7) 0.2425(7) -0.1229(7) 0.056(3) Uani 1 1 d . . . . .
O00X O 0.5357(6) 0.4506(6) 0.2955(6) 0.040(3) Uani 1 1 d . . . . .
O00Y O 0.3094(5) 0.3303(6) 0.2557(6) 0.034(2) Uani 1 1 d . . . . .
O00Z O 0.2471(6) 0.2868(7) 0.0066(6) 0.048(3) Uani 1 1 d . . . . .
O010 O 0.4716(5) 0.3731(5) 0.4466(6) 0.033(2) Uani 1 1 d . . . . .
O011 O 0.9768(6) 0.7227(7) 0.8913(7) 0.052(3) Uani 1 1 d . . . . .
O012 O 0.8611(6) 0.5643(6) 0.8416(6) 0.042(3) Uani 1 1 d . . . . .
O013 O 0.7743(6) 0.2163(7) 0.5225(7) 0.052(3) Uani 1 1 d . . . . .
O014 O 0.3391(6) 0.1500(6) 0.1078(6) 0.044(3) Uani 1 1 d . . . . .
O015 O 0.1440(7) 0.1699(7) -0.1134(7) 0.057(4) Uani 1 1 d . . . . .
O016 O 0.4959(6) 0.3335(6) 0.2685(6) 0.038(3) Uani 1 1 d . . . . .
O017 O 0.8053(6) 0.7666(6) 0.8919(6) 0.045(3) Uani 1 1 d . . . . .
O018 O 0.8551(6) 0.6886(6) 0.8668(7) 0.043(3) Uani 1 1 d . . . . .
O019 O 0.3547(7) 0.1078(7) -0.0119(7) 0.054(3) Uani 1 1 d . . . . .
O01A O 0.3104(7) 0.5856(7) 0.0958(7) 0.053(3) Uani 1 1 d . . . . .
O01B O 0.4602(6) 0.5214(6) 0.3948(6) 0.038(3) Uani 1 1 d . . . . .
O01C O 0.9621(6) 0.6620(7) 0.9628(7) 0.051(3) Uani 1 1 d . . . . .
O01D O 0.3452(5) 0.2768(6) 0.1394(6) 0.036(3) Uani 1 1 d . . . . .
O01E O 0.4400(6) 0.2308(6) 0.1109(6) 0.046(3) Uani 1 1 d . . . . .
O01F O 0.5436(6) 0.5895(6) 0.3565(6) 0.044(3) Uani 1 1 d . . . . .
O01G O 0.8678(6) 0.6004(6) 0.7533(6) 0.046(3) Uani 1 1 d . . . . .
O01H O 0.7754(6) 0.5250(7) 0.8440(7) 0.047(3) Uani 1 1 d . . . . .
O01I O 0.2763(7) -0.0070(7) 0.1510(7) 0.056(3) Uani 1 1 d . . . . .
O01J O 0.7649(6) 0.3119(6) 0.4906(7) 0.046(3) Uani 1 1 d . . . . .
O01K O 0.8308(6) 0.4078(6) 0.6510(7) 0.045(3) Uani 1 1 d . . . . .
O01L O 0.2345(6) 0.1141(7) 0.2067(7) 0.052(3) Uani 1 1 d . . . . .
O01M O 0.7083(6) 0.4966(6) 0.4963(7) 0.043(3) Uani 1 1 d . . . . .
O01N O 0.8228(6) 0.2909(7) 0.6552(7) 0.053(3) Uani 1 1 d . . . . .
O01O O 0.7456(7) 0.3685(7) 0.2112(8) 0.059(4) Uani 1 1 d . . . . .
O01P O 0.3282(6) 0.1848(7) 0.4577(7) 0.052(3) Uani 1 1 d . . . . .
O01Q O 0.2344(8) 0.1198(8) -0.1538(7) 0.069(4) Uani 1 1 d . . . . .
O01R O 0.4058(6) 0.2554(6) 0.2786(7) 0.045(3) Uani 1 1 d . . . . .
O01S O 0.6479(6) 0.5316(6) 0.4070(6) 0.041(3) Uani 1 1 d . . . . .
O01T O 0.6476(5) 0.4170(5) 0.6506(6) 0.039(3) Uani 1 1 d . . . . .
O01U O 0.6570(5) 0.3767(5) 0.4670(6) 0.033(2) Uani 1 1 d . . . . .
O01V O 0.7021(6) 0.6319(6) 0.5673(6) 0.042(3) Uani 1 1 d . . . . .
O01W O 0.7253(6) 0.4838(6) 0.6153(7) 0.045(3) Uani 1 1 d . . . . .
O01X O 0.2974(7) 0.1273(7) 0.3387(7) 0.056(3) Uani 1 1 d . . . . .
O01Y O 0.6041(6) 0.1881(6) 0.4811(6) 0.047(3) Uani 1 1 d . . . . .
O01Z O 0.5546(7) 0.3872(8) 0.1610(8) 0.058(4) Uani 1 1 d . . . . .
O020 O 0.7072(6) 0.3232(6) 0.5706(6) 0.045(3) Uani 1 1 d . . . . .
O021 O 0.1858(6) 0.1951(7) 0.2223(7) 0.049(3) Uani 1 1 d . . . . .
O022 O 0.2611(6) 0.6287(6) 0.2584(7) 0.041(3) Uani 1 1 d . . . . .
O023 O 0.4667(6) 0.6542(6) 0.3940(6) 0.039(3) Uani 1 1 d . . . . .
O024 O 0.6474(7) 0.6742(8) 0.3589(8) 0.060(4) Uani 1 1 d . . . . .
O025 O 0.8879(7) 0.3162(7) 0.5910(7) 0.056(3) Uani 1 1 d . . . . .
O026 O 0.4739(6) 0.4891(6) 0.1936(7) 0.045(3) Uani 1 1 d . . . . .
O027 O 0.3256(6) 0.3840(7) 0.0994(7) 0.051(3) Uani 1 1 d . . . . .
O028 O 0.6787(7) 0.2492(8) 0.1755(7) 0.066(4) Uani 1 1 d . . . . .
O029 O 0.3139(7) 0.0067(7) 0.2823(8) 0.059(4) Uani 1 1 d . . . . .
O02A O 0.7551(8) 0.0961(7) 0.5209(8) 0.067(4) Uani 1 1 d . . . . .
O02B O 0.9867(5) 0.5999(7) 0.8417(6) 0.047(3) Uani 1 1 d . . . . .
O02C O 0.5158(7) 0.7872(6) 0.4969(7) 0.056(3) Uani 1 1 d D . . . .
O02D O 0.1890(8) 0.0137(7) 0.2076(9) 0.067(4) Uani 1 1 d . . . . .
O02E O 0.7688(8) 0.7759(8) 0.4611(10) 0.074(5) Uani 1 1 d . . . . .
O02F O 0.4691(7) 0.7065(7) 0.2877(8) 0.054(3) Uani 1 1 d . . . . .
O02G O 0.6798(6) 0.3030(6) 0.3021(6) 0.055(3) Uani 1 1 d D . . . .
O02H O 0.3423(6) 0.6324(7) 0.2351(7) 0.048(3) Uani 1 1 d . . . . .
O02I O 0.5295(6) 0.2819(6) 0.3644(6) 0.042(3) Uani 1 1 d . . . . .
O02J O 0.6440(6) 0.3747(7) 0.2357(8) 0.057(3) Uani 1 1 d D . . . .
O02K O 0.3944(6) 0.4108(6) 0.2425(6) 0.039(3) Uani 1 1 d . . . . .
O02L O 0.6222(5) 0.5559(6) 0.5885(6) 0.039(3) Uani 1 1 d . . . . .
O02M O 0.5592(5) 0.4508(6) 0.4316(6) 0.041(3) Uani 1 1 d . . . . .
O02N O 0.3337(6) 0.2649(6) 0.3374(6) 0.042(3) Uani 1 1 d . . . . .
O02O O 0.8424(5) 0.5665(7) 0.6390(7) 0.046(3) Uani 1 1 d . . . . .
O02P O 0.8040(8) 0.3212(8) 0.3037(8) 0.065(4) Uani 1 1 d . . . . .
O02Q O 0.4447(7) 0.6341(8) 0.1406(8) 0.058(4) Uani 1 1 d . . . . .
O02R O 0.4233(7) 0.5662(7) 0.1944(7) 0.054(3) Uani 1 1 d . . . . .
O02S O 0.7326(6) 0.5869(7) 0.3762(7) 0.057(4) Uani 1 1 d . . . . .
O02T O 0.6953(7) 0.1879(7) 0.5666(7) 0.053(3) Uani 1 1 d . . . . .
O02U O 0.8033(9) 0.1914(8) 0.6787(9) 0.080(5) Uani 1 1 d . . . . .
O02V O 0.5735(6) 0.3123(6) 0.4978(6) 0.042(3) Uani 1 1 d . . . . .
O02W O 0.3717(8) 0.7171(8) 0.1842(8) 0.064(4) Uani 1 1 d . . . . .
O02X O 0.3618(7) 0.1109(7) 0.2648(7) 0.053(3) Uani 1 1 d . . . . .
O02Y O 0.7176(6) 0.5581(7) 0.7331(7) 0.046(3) Uani 1 1 d . . . . .
O02Z O 0.4604(8) 0.1393(8) 0.2784(9) 0.068(4) Uani 1 1 d . . . . .
O030 O 0.6065(6) 0.6916(6) 0.5187(6) 0.042(3) Uani 1 1 d . . . . .
O031 O 0.7179(7) 0.6778(7) 0.4854(8) 0.059(4) Uani 1 1 d . . . . .
C032 C 0.2585(10) 0.3078(11) -0.0979(11) 0.054(5) Uani 1 1 d . . . . .
O033 O 0.8366(7) 0.6992(9) 0.4715(9) 0.072(4) Uani 1 1 d . . . . .
O034 O 0.7620(7) 0.4223(7) 0.3605(9) 0.063(4) Uani 1 1 d . . . . .
C035 C 0.2492(10) 0.5905(10) 0.0838(11) 0.052(5) Uani 1 1 d . . . . .
O036 O 0.7515(9) 0.6696(11) 0.3303(10) 0.088(6) Uani 1 1 d . . . . .
C037 C 0.2153(9) 0.0955(9) -0.0271(10) 0.048(5) Uani 1 1 d . . . . .
H03A H 0.177698 0.071024 -0.077726 0.058 Uiso 1 1 calc R . . . .
H03B H 0.197350 0.105626 0.005655 0.058 Uiso 1 1 calc R . . . .
O038 O 0.5550(8) 0.7957(8) 0.3792(9) 0.072(4) Uani 1 1 d . . . . .
O039 O 0.8781(9) 0.1796(10) 0.6156(12) 0.107(6) Uani 1 1 d D . . . .
C03A C 0.2986(10) 0.0477(9) -0.0559(10) 0.053(5) Uani 1 1 d . . . . .
H03C H 0.315195 0.008960 -0.065065 0.063 Uiso 1 1 calc R . . . .
H03D H 0.269045 0.042026 -0.103593 0.063 Uiso 1 1 calc R . . . .
C03B C 0.9444(11) 0.6757(12) 1.1144(11) 0.063(6) Uani 1 1 d . . . . .
H03E H 0.967256 0.702418 1.165972 0.076 Uiso 1 1 calc R . . . .
C03C C 0.2484(11) 0.3274(12) -0.1486(11) 0.058(5) Uani 1 1 d . . . . .
H03F H 0.229104 0.294995 -0.198875 0.069 Uiso 1 1 calc R . . . .
C03D C 0.9745(9) 0.7855(9) 0.9231(9) 0.044(4) Uani 1 1 d . . . . .
C03E C 0.9727(10) 0.6843(11) 1.0760(10) 0.054(5) Uani 1 1 d . . . . .
H03G H 1.015876 0.712855 1.101855 0.065 Uiso 1 1 calc R . . . .
C03F C 0.4794(8) 0.2089(8) 0.0742(9) 0.035(3) Uani 1 1 d . U . . .
H03H H 0.496098 0.173661 0.079990 0.042 Uiso 1 1 calc R . . . .
H03I H 0.517460 0.246264 0.096165 0.042 Uiso 1 1 calc R . . . .
O03G O 0.8303(7) 0.5072(8) 0.4756(8) 0.072(5) Uani 1 1 d . . . . .
C03H C 0.1849(9) 0.1375(10) 0.2101(10) 0.044(4) Uani 1 1 d . . . . .
C03I C 0.3877(11) 0.1114(11) -0.0519(12) 0.057(5) Uani 1 1 d . . . . .
H03J H 0.354137 0.098669 -0.101632 0.068 Uiso 1 1 calc R . . . .
H03K H 0.414249 0.080324 -0.055979 0.068 Uiso 1 1 calc R . . . .
C03J C 0.2592(9) 0.0506(9) -0.0177(10) 0.049(5) Uani 1 1 d . . . . .
C03K C 0.9734(12) 0.9211(12) 0.9905(13) 0.066(6) Uani 1 1 d . . . . .
H03L H 0.972937 0.965488 1.013425 0.080 Uiso 1 1 calc R . . . .
C03L C 0.2670(13) 0.3949(16) -0.1238(13) 0.078(8) Uani 1 1 d . . . . .
H03M H 0.258770 0.406533 -0.158627 0.094 Uiso 1 1 calc R . . . .
C03M C 0.9351(9) 0.6495(10) 0.9982(10) 0.048(5) Uani 1 1 d . . . . .
C03N C 0.2865(9) 0.3418(11) 0.0303(12) 0.049(5) Uani 1 1 d . . . . .
C03O C 0.2321(9) 0.6065(11) 0.1381(10) 0.052(5) Uani 1 1 d . . . . .
C03P C 0.1067(12) 0.1874(13) -0.0786(14) 0.075(7) Uani 1 1 d . . . . .
H03N H 0.060619 0.176237 -0.114845 0.113 Uiso 1 1 calc GR . . . .
H03O H 0.123719 0.234885 -0.042419 0.113 Uiso 1 1 calc GR . . . .
H03P H 0.109947 0.163349 -0.054370 0.113 Uiso 1 1 calc GR . . . .
C03Q C 0.6186(10) 0.3514(12) 0.0102(12) 0.060(5) Uani 1 1 d . . . . .
H03Q H 0.591468 0.348157 -0.034564 0.071 Uiso 1 1 calc R . . . .
C03R C 0.1286(9) 0.0914(10) 0.1961(9) 0.050(5) Uani 1 1 d . . . . .
C03S C 0.2839(11) 0.3585(12) -0.0241(11) 0.054(5) Uani 1 1 d . . . . .
C03T C 0.5350(10) 0.5094(12) 0.1242(11) 0.059(5) Uani 1 1 d . . . . .
H03T H 0.540043 0.474806 0.133061 0.071 Uiso 1 1 calc R . . . .
O03U O 0.8338(9) 0.7128(11) 0.6360(12) 0.111(8) Uani 1 1 d . . . . .
C03V C 0.3048(10) 0.4249(12) 0.0015(11) 0.057(6) Uani 1 1 d . . . . .
H03V H 0.323910 0.456326 0.052065 0.069 Uiso 1 1 calc R . . . .
C03W C 0.8830(11) 0.6282(11) 1.0770(10) 0.058(5) Uani 1 1 d . . . . .
H03W H 0.865902 0.621364 1.103206 0.070 Uiso 1 1 calc R . . . .
C03X C 0.8471(10) 0.5905(11) 0.9989(11) 0.055(5) Uani 1 1 d . . . . .
H03X H 0.806359 0.557812 0.973140 0.066 Uiso 1 1 calc R . . . .
C03Y C 0.4991(11) 0.7673(10) 0.3177(12) 0.054(5) Uani 1 1 d . . . . .
C03Z C 0.7035(9) 0.3633(11) 0.1474(10) 0.051(5) Uani 1 1 d . . . . .
C040 C 0.0758(11) -0.0108(11) 0.1784(13) 0.065(6) Uani 1 1 d . . . . .
H040 H 0.077007 -0.051739 0.174872 0.078 Uiso 1 1 calc R . . . .
C041 C 0.9175(11) 0.8695(12) 0.9568(12) 0.059(5) Uani 1 1 d . . . . .
H041 H 0.878614 0.879597 0.955130 0.071 Uiso 1 1 calc R . . . .
C043 C 1.0319(10) 0.8416(11) 0.9584(11) 0.059(6) Uani 1 1 d . . . . .
H043 H 1.071058 0.832936 0.959500 0.071 Uiso 1 1 calc R . . . .
C044 C 0.5264(10) 0.8535(7) 0.5385(12) 0.052(5) Uani 1 1 d D . . . .
H044 H 0.556962 0.874693 0.589029 0.063 Uiso 1 1 calc R . . . .
C045 C 0.3199(11) 0.0106(11) 0.3442(13) 0.061(6) Uani 1 1 d . . . . .
C046 C 0.0701(11) 0.1090(11) 0.1859(12) 0.062(6) Uani 1 1 d . . . . .
H046 H 0.067425 0.149001 0.187647 0.075 Uiso 1 1 calc R . . . .
C047 C 0.1672(11) -0.0269(13) -0.0312(13) 0.075(7) Uani 1 1 d D . . . .
H04A H 0.130598 -0.067305 -0.070077 0.112 Uiso 1 1 calc GR . . . .
H04B H 0.150419 0.011221 -0.020688 0.112 Uiso 1 1 calc GR . . . .
H04C H 0.189486 -0.028600 0.012715 0.112 Uiso 1 1 calc GR . . . .
C048 C 0.3095(10) 0.0804(10) 0.0657(11) 0.053(5) Uani 1 1 d . . . . .
H04D H 0.286304 0.069389 0.086773 0.064 Uiso 1 1 calc R . . . .
H04E H 0.344736 0.058864 0.069899 0.064 Uiso 1 1 calc R . . . .
C049 C 0.4111(11) 0.7800(10) 0.2199(12) 0.054(5) Uani 1 1 d . . . . .
C04A C 0.6368(7) 0.2466(7) 0.2695(8) 0.027(3) Uani 1 1 d D U . . .
C04B C 0.5202(10) 0.6127(12) 0.0971(12) 0.060(5) Uani 1 1 d . . . . .
H04F H 0.514443 0.645885 0.086043 0.073 Uiso 1 1 calc R . . . .
C04C C 0.8954(9) 0.2668(11) 0.5308(11) 0.054(5) Uani 1 1 d . . . . .
H04G H 0.912255 0.233946 0.541778 0.065 Uiso 1 1 calc R . . . .
H04H H 0.927368 0.288644 0.525490 0.065 Uiso 1 1 calc R . . . .
C04D C 0.6849(10) 0.3481(13) 0.0328(12) 0.067(6) Uani 1 1 d . . . . .
H04I H 0.701752 0.341834 0.001655 0.081 Uiso 1 1 calc R . . . .
C04E C 0.3906(10) 0.2301(10) -0.0211(10) 0.051(5) Uani 1 1 d . . . . .
H04J H 0.420006 0.275955 0.011246 0.061 Uiso 1 1 calc R . . . .
H04K H 0.370978 0.218664 -0.072030 0.061 Uiso 1 1 calc R . . . .
C04F C 0.9428(10) 0.3360(12) 0.6622(11) 0.058(5) Uani 1 1 d . . . . .
H04L H 0.983225 0.360430 0.670496 0.069 Uiso 1 1 calc R . . . .
H04M H 0.950206 0.296346 0.663716 0.069 Uiso 1 1 calc R . . . .
C04G C 0.1325(11) 0.0315(11) 0.1933(11) 0.059(5) Uani 1 1 d . . . . .
C04H C 0.6112(9) 0.3772(9) 0.1797(10) 0.053(5) Uani 1 1 d D U . . .
C04I C 0.8552(8) 0.7500(10) 0.8926(9) 0.042(4) Uani 1 1 d . . . . .
C04J C 0.5704(11) 0.5248(12) 0.0956(12) 0.061(6) Uani 1 1 d . . . . .
H04N H 0.598684 0.500204 0.084873 0.074 Uiso 1 1 calc R . . . .
C04K C 0.2164(10) -0.0204(11) -0.0557(12) 0.068(6) Uani 1 1 d D . . . .
H04O H 0.191456 -0.039358 -0.108798 0.082 Uiso 1 1 calc R . . . .
H04P H 0.245830 -0.047218 -0.046678 0.082 Uiso 1 1 calc R . . . .
C04M C 1.0039(9) 0.5971(10) 0.7933(11) 0.052(5) Uani 1 1 d . . . . .
C04N C 0.4920(10) 0.5456(11) 0.1396(11) 0.057(5) Uani 1 1 d . . . . .
C04O C 0.8426(13) 0.1920(13) 0.3950(13) 0.073(7) Uani 1 1 d . . . . .
H04Q H 0.867801 0.224212 0.392925 0.088 Uiso 1 1 calc R . . . .
H04R H 0.871330 0.165924 0.407701 0.088 Uiso 1 1 calc R . . . .
N04P N 0.8448(12) 0.2040(14) -0.0832(15) 0.098(8) Uani 1 1 d . . . . .
O04Q O 0.6093(7) 0.2422(8) 0.3056(7) 0.061(4) Uani 1 1 d D . . . .
C04R C 0.8729(10) 0.6024(11) 0.9593(10) 0.049(5) Uani 1 1 d . . . . .
C04S C 0.4323(10) 0.1819(10) -0.0103(11) 0.054(5) Uani 1 1 d . . . . .
C04U C 0.8990(9) 0.4358(11) 0.7069(11) 0.055(5) Uani 1 1 d . . . . .
H04S H 0.904079 0.473558 0.751968 0.065 Uiso 1 1 calc R . . . .
H04T H 0.924606 0.452362 0.691338 0.065 Uiso 1 1 calc R . . . .
C04V C 0.9165(9) 0.8020(10) 0.9247(10) 0.047(4) Uani 1 1 d . . . . .
C04W C 0.8796(11) 0.3404(11) 0.7281(11) 0.057(5) Uani 1 1 d . . . . .
H04U H 0.902913 0.317682 0.752097 0.068 Uiso 1 1 calc R . . . .
H04V H 0.863264 0.370713 0.758350 0.068 Uiso 1 1 calc R . . . .
C04X C 1.0309(12) 0.9065(12) 0.9902(13) 0.071(6) Uani 1 1 d . . . . .
H04X H 1.068707 0.941113 1.011738 0.086 Uiso 1 1 calc R . . . .
C04Y C 0.4620(9) 0.5301(10) 0.1768(9) 0.043(4) Uani 1 1 d . U . . .
C04Z C 0.4858(12) 0.5991(12) 0.1276(12) 0.060(6) Uani 1 1 d . . . . .
O050 O 0.874(2) 0.8873(12) 0.557(4) 0.32(4) Uani 1 1 d D . . . .
C051 C 0.8318(9) 0.5606(10) 0.8778(10) 0.046(4) Uani 1 1 d . . . . .
C052 C 0.5958(10) 0.3600(11) 0.0595(11) 0.055(5) Uani 1 1 d . . . . .
H052 H 0.552211 0.361984 0.046184 0.066 Uiso 1 1 calc R . . . .
C054 C 0.7954(9) 0.2829(9) 0.4464(11) 0.041(4) Uani 1 1 d . . . . .
H05A H 0.829189 0.318577 0.458058 0.050 Uiso 1 1 calc R . . . .
H05B H 0.761523 0.261166 0.394356 0.050 Uiso 1 1 calc R . . . .
C055 C 0.8844(9) 0.5860(11) 0.7049(9) 0.051(5) Uani 1 1 d . . . . .
C056 C 0.9553(9) 0.5883(9) 0.7242(10) 0.043(4) Uani 1 1 d . . . . .
C057 C 0.2800(10) 0.6247(10) 0.2150(11) 0.052(5) Uani 1 1 d . . . . .
C058 C 1.0410(11) 0.5859(11) 0.6903(12) 0.061(5) Uani 1 1 d . . . . .
H058 H 1.053489 0.581829 0.656378 0.073 Uiso 1 1 calc R . . . .
C059 C 0.5634(11) 0.5759(13) 0.0835(12) 0.067(6) Uani 1 1 d . . . . .
H059 H 0.588174 0.586598 0.065596 0.080 Uiso 1 1 calc R . . . .
C05A C 0.9965(10) 0.4194(11) 0.7990(12) 0.060(5) Uani 1 1 d . . . . .
H05C H 1.022811 0.388687 0.801474 0.072 Uiso 1 1 calc R . . . .
H05D H 1.021436 0.454906 0.800804 0.072 Uiso 1 1 calc R . . . .
C05B C 0.3172(9) 0.1310(10) 0.4019(13) 0.051(5) Uani 1 1 d . . . . .
C05C C 0.7804(10) 0.1841(10) 0.4569(11) 0.052(5) Uani 1 1 d . . . . .
H05E H 0.736575 0.167667 0.413106 0.063 Uiso 1 1 calc R . . . .
H05F H 0.796577 0.145859 0.453141 0.063 Uiso 1 1 calc R . . . .
C05D C 1.0872(10) 0.5953(11) 0.7575(12) 0.056(5) Uani 1 1 d . . . . .
H05G H 1.131660 0.599007 0.769675 0.067 Uiso 1 1 calc R . . . .
C05E C 0.7260(16) 0.7977(17) 0.416(2) 0.111(13) Uani 1 1 d . . . . .
H05H H 0.752843 0.839484 0.429417 0.134 Uiso 1 1 calc R . . . .
H05I H 0.692361 0.808598 0.429732 0.134 Uiso 1 1 calc R . . . .
C05F C 0.3903(10) 0.0277(11) 0.1838(10) 0.054(5) Uani 1 1 d . . . . .
C05G C 0.1202(13) 0.5970(14) 0.0541(14) 0.085(8) Uani 1 1 d . . . . .
H05J H 0.077504 0.600379 0.044778 0.102 Uiso 1 1 calc R . . . .
C05H C 0.7605(9) 0.5489(8) 0.3326(10) 0.043(4) Uani 1 1 d . U . . .
H05K H 0.727622 0.525801 0.279971 0.052 Uiso 1 1 calc R . . . .
H05L H 0.775618 0.515874 0.344293 0.052 Uiso 1 1 calc R . . . .
C05J C 0.0160(12) 0.0686(13) 0.1733(14) 0.079(7) Uani 1 1 d . . . . .
H05M H -0.022625 0.081333 0.167562 0.095 Uiso 1 1 calc R . . . .
C05K C 0.6360(10) 0.3657(10) 0.1276(10) 0.051(5) Uani 1 1 d D . . . .
C05L C 0.0201(12) 0.0087(14) 0.1693(15) 0.080(7) Uani 1 1 d . . . . .
H05N H -0.016682 -0.019074 0.159954 0.096 Uiso 1 1 calc R . . . .
N05M N 0.5005(9) 0.8886(8) 0.5173(11) 0.076(6) Uani 1 1 d D . . . .
C05N C 0.7238(10) 0.3536(12) 0.0966(12) 0.062(6) Uani 1 1 d . . . . .
H05O H 0.767005 0.350923 0.108481 0.074 Uiso 1 1 calc R . . . .
C05O C 0.9753(10) 0.5828(10) 0.6746(11) 0.051(5) Uani 1 1 d . . . . .
H05P H 0.943816 0.576929 0.629615 0.061 Uiso 1 1 calc R . . . .
C05R C 0.6317(18) 0.696(2) 0.3091(16) 0.124(15) Uani 1 1 d . . . . .
H05Q H 0.592213 0.711021 0.303241 0.149 Uiso 1 1 calc R . . . .
H05R H 0.620678 0.658228 0.260978 0.149 Uiso 1 1 calc R . . . .
C05S C 0.3284(14) -0.0205(12) 0.1406(13) 0.071(7) Uani 1 1 d . . . . .
C05T C 0.3356(13) 0.0693(13) 0.4677(14) 0.072(6) Uani 1 1 d . . . . .
H05T H 0.341992 0.108817 0.509235 0.087 Uiso 1 1 calc R . . . .
C05U C 0.5110(14) 0.8712(12) 0.3154(13) 0.073(7) Uani 1 1 d . . . . .
H05U H 0.553094 0.890133 0.358062 0.087 Uiso 1 1 calc R . . . .
C05V C 0.8280(11) 0.2319(11) 0.4591(12) 0.058(5) Uani 1 1 d . . . . .
C05W C 0.9281(9) 0.3808(11) 0.7238(11) 0.053(5) Uani 1 1 d . . . . .
C05X C 0.4738(11) 0.8049(11) 0.2834(12) 0.058(5) Uani 1 1 d . . . . .
C05Z C 0.2010(11) 0.5744(12) 0.0149(12) 0.063(6) Uani 1 1 d . . . . .
H05Z H 0.211659 0.558422 -0.022368 0.076 Uiso 1 1 calc R . . . .
C060 C 0.1662(10) 0.6075(14) 0.1206(12) 0.069(7) Uani 1 1 d . . . . .
H060 H 0.153747 0.615666 0.155626 0.083 Uiso 1 1 calc R . . . .
C061 C 0.3313(12) -0.0441(12) 0.4111(14) 0.070(6) Uani 1 1 d . . . . .
H061 H 0.331900 -0.083444 0.411460 0.085 Uiso 1 1 calc R . . . .
C062 C 1.0681(10) 0.5992(11) 0.8075(11) 0.055(5) Uani 1 1 d . . . . .
H062 H 1.099670 0.603391 0.851414 0.066 Uiso 1 1 calc R . . . .
C063 C 0.2985(11) 0.4479(14) -0.0467(11) 0.069(6) Uani 1 1 d . . . . .
H063 H 0.313304 0.493015 -0.029806 0.083 Uiso 1 1 calc R . . . .
C066 C 0.3238(12) -0.0455(11) 0.3457(14) 0.073(7) Uani 1 1 d . . . . .
H066 H 0.321714 -0.084049 0.306295 0.088 Uiso 1 1 calc R . . . .
C067 C 0.6503(10) 0.1606(11) 0.4953(12) 0.052(5) Uani 1 1 d . . . . .
C068 C 0.4058(12) 0.0974(11) 0.2464(12) 0.054(5) Uani 1 1 d . . . . .
O069 O 0.909(2) 0.814(2) 0.482(2) 0.227(17) Uani 1 1 d D U . . .
C06A C 0.4497(15) 0.1462(15) -0.1217(13) 0.091(9) Uani 1 1 d . . . . .
H06A H 0.417492 0.103914 -0.145665 0.136 Uiso 1 1 calc GR . . . .
H06B H 0.484150 0.138608 -0.134188 0.136 Uiso 1 1 calc GR . . . .
H06C H 0.427690 0.173830 -0.138082 0.136 Uiso 1 1 calc GR . . . .
C06E C 0.1378(12) 0.5804(14) -0.0026(13) 0.075(7) Uani 1 1 d . . . . .
H06E H 0.107972 0.574266 -0.048274 0.090 Uiso 1 1 calc R . . . .
C06G C 0.8182(10) 0.4502(11) 0.4214(14) 0.055(5) Uani 1 1 d . . . . .
C06H C 0.3167(15) -0.0836(13) 0.0818(13) 0.078(8) Uani 1 1 d . . . . .
H06H H 0.274070 -0.114409 0.050926 0.094 Uiso 1 1 calc R . . . .
C4 C 0.4806(12) 0.1812(12) -0.0386(12) 0.065(6) Uani 1 1 d . . . . .
H4A H 0.505021 0.227428 -0.016101 0.078 Uiso 1 1 calc R . . . .
H4B H 0.513061 0.159903 -0.021184 0.078 Uiso 1 1 calc R . . . .
C7 C 0.3242(11) 0.0714(12) 0.4030(12) 0.061(6) Uani 1 1 d . . . . .
C9 C 0.4417(13) 0.0101(11) 0.1669(13) 0.068(6) Uani 1 1 d . . . . .
H9 H 0.483558 0.041583 0.194264 0.081 Uiso 1 1 calc R . . . .
C8 C 0.9872(12) 0.4496(13) 0.8651(12) 0.074(7) Uani 1 1 d . . . . .
H8A H 0.959863 0.478868 0.861989 0.111 Uiso 1 1 calc GR . . . .
H8B H 1.030134 0.474821 0.909770 0.111 Uiso 1 1 calc GR . . . .
H8C H 0.965566 0.414377 0.865610 0.111 Uiso 1 1 calc GR . . . .
O10 O 0.8498(11) 0.7926(16) 0.6043(13) 0.150(11) Uani 1 1 d . . . . .
O14 O 0.9609(13) 0.8094(14) 0.5998(16) 0.141(9) Uani 1 1 d . U . . .
C17 C 0.8222(19) 0.6030(19) 0.354(2) 0.110(6) Uani 1 1 d . . . . .
C19 C 0.3375(14) 0.0118(14) 0.4715(14) 0.085(8) Uani 1 1 d . . . . .
H19 H 0.342634 0.011804 0.512806 0.103 Uiso 1 1 calc R . . . .
C23 C 0.8664(13) 0.6494(16) 0.4394(15) 0.087(8) Uani 1 1 d . . . . .
H23A H 0.873784 0.622262 0.461164 0.104 Uiso 1 1 calc R . . . .
H23B H 0.909759 0.672325 0.451777 0.104 Uiso 1 1 calc R . . . .
C29 C 0.8581(17) 0.5517(17) 0.321(2) 0.110(6) Uani 1 1 d D . . . .
H29A H 0.883961 0.538963 0.355313 0.132 Uiso 1 1 calc R . . . .
H29B H 0.824123 0.511291 0.274902 0.132 Uiso 1 1 calc R . . . .
C31 C 0.8038(16) 0.644(2) 0.3190(19) 0.111(12) Uani 1 1 d . . . . .
H31A H 0.842593 0.681286 0.341863 0.133 Uiso 1 1 calc R . . . .
H31B H 0.787990 0.616601 0.266291 0.133 Uiso 1 1 calc R . . . .
C44 C 0.8598(6) 0.3540(8) 0.3673(6) 0.056(5) Uani 1 1 d . . . . .
C58 C 0.8706(7) 0.4168(8) 0.4258(8) 0.065(6) Uani 1 1 d G . . . .
C54 C 0.9320(8) 0.4491(8) 0.4918(8) 0.146(19) Uani 1 1 d G . . . .
H54 H 0.939236 0.491140 0.530881 0.175 Uiso 1 1 calc R . . . .
C90 C 0.9827(7) 0.4185(11) 0.4993(9) 0.140(13) Uani 1 1 d G U . . .
H90 H 1.023805 0.440091 0.543488 0.168 Uiso 1 1 calc R . . . .
C70 C 0.9719(7) 0.3556(10) 0.4409(11) 0.120(11) Uani 1 1 d G U . . .
H70 H 1.005793 0.335186 0.445946 0.144 Uiso 1 1 calc R . . . .
C06I C 0.9104(8) 0.3234(7) 0.3749(9) 0.073(7) Uani 1 1 d G . . . .
H06I H 0.903211 0.281330 0.335795 0.088 Uiso 1 1 calc R . . . .
C48 C 0.654(2) 0.786(2) 0.291(3) 0.181(14) Uani 1 1 d D . . . .
H48A H 0.619441 0.750386 0.241153 0.217 Uiso 1 1 calc R . . . .
H48B H 0.632671 0.814968 0.314508 0.217 Uiso 1 1 calc R . . . .
C52 C 0.873(2) 0.751(2) 0.635(2) 0.126(5) Uani 1 1 d . . . . .
C61 C 0.6281(7) 0.1333(8) 0.0901(7) 0.061(6) Uani 1 1 d . . . . .
H61 H 0.642695 0.135580 0.059952 0.073 Uiso 1 1 calc R . . . .
C05P C 0.6445(6) 0.1910(6) 0.1570(7) 0.049(5) Uani 1 1 d G . . . .
C06C C 0.6227(7) 0.1876(6) 0.2021(6) 0.063(6) Uani 1 1 d G . . . .
C06F C 0.5845(8) 0.1266(7) 0.1802(8) 0.071(6) Uani 1 1 d G . . . .
H06F H 0.569859 0.124294 0.210402 0.085 Uiso 1 1 calc R . . . .
C06B C 0.5681(7) 0.0689(6) 0.1133(8) 0.071(6) Uani 1 1 d G . . . .
H06D H 0.542474 0.028068 0.098676 0.085 Uiso 1 1 calc R . . . .
C64 C 0.5899(8) 0.0723(6) 0.0682(6) 0.082(8) Uani 1 1 d G . . . .
H64 H 0.578891 0.033710 0.023450 0.098 Uiso 1 1 calc R . . . .
C65 C 0.3672(17) -0.1002(13) 0.0694(15) 0.080(8) Uani 1 1 d . . . . .
H65 H 0.360429 -0.143709 0.032916 0.096 Uiso 1 1 calc R . . . .
C69 C 0.9028(16) 0.5801(17) 0.3048(19) 0.110(6) Uani 1 1 d D U . . .
H69A H 0.880719 0.602830 0.280845 0.164 Uiso 1 1 calc GR . . . .
H69B H 0.913455 0.544551 0.272810 0.164 Uiso 1 1 calc GR . . . .
H69C H 0.943301 0.611402 0.350510 0.164 Uiso 1 1 calc GR . . . .
C72 C 0.6035(7) 0.0223(9) 0.3070(6) 0.082(8) Uani 1 1 d . . . . .
H72 H 0.570620 0.006169 0.258123 0.098 Uiso 1 1 calc R . . . .
C065 C 0.6048(7) 0.0794(8) 0.3650(8) 0.077(7) Uani 1 1 d G . . . .
H065 H 0.572875 0.101475 0.354928 0.092 Uiso 1 1 calc R . . . .
C05I C 0.6539(8) 0.1036(6) 0.4379(7) 0.060(5) Uani 1 1 d G . . . .
C042 C 0.7016(7) 0.0707(7) 0.4529(6) 0.061(5) Uani 1 1 d G . . . .
C04T C 0.7003(7) 0.0136(7) 0.3949(9) 0.081(7) Uani 1 1 d G . . . .
H04W H 0.732183 -0.008427 0.404944 0.097 Uiso 1 1 calc R . . . .
C68 C 0.6512(8) -0.0106(7) 0.3219(7) 0.093(9) Uani 1 1 d G . . . .
H68 H 0.650275 -0.048783 0.283132 0.111 Uiso 1 1 calc R . . . .
C84 C 0.4294(19) -0.0521(16) 0.1114(17) 0.093(9) Uani 1 1 d . . . . .
H84 H 0.463126 -0.063166 0.100838 0.112 Uiso 1 1 calc R . . . .
C106 C 0.701(2) 0.825(2) 0.286(3) 0.181(14) Uani 1 1 d D . . . .
H10A H 0.718934 0.870695 0.327003 0.271 Uiso 1 1 calc GR . . . .
H10B H 0.677340 0.824137 0.240148 0.271 Uiso 1 1 calc GR . . . .
H10C H 0.736776 0.805785 0.286277 0.271 Uiso 1 1 calc GR . . . .
C162 C 0.691(3) 0.755(3) 0.335(3) 0.181(14) Uani 1 1 d . . . . .
C178 C 0.9700(11) 0.7504(12) 0.7241(14) 0.126(5) Uani 1 1 d . . . . .
H178 H 0.941008 0.725937 0.728047 0.151 Uiso 1 1 calc R . . . .
C79 C 1.0388(12) 0.7716(13) 0.7727(12) 0.126(5) Uani 1 1 d G . . . .
H79 H 1.055817 0.761406 0.809319 0.151 Uiso 1 1 calc R . . . .
C45 C 1.0821(9) 0.8081(13) 0.7668(12) 0.126(5) Uani 1 1 d G . . . .
H45 H 1.128148 0.822338 0.799366 0.151 Uiso 1 1 calc R . . . .
C28 C 1.0567(12) 0.8234(12) 0.7121(14) 0.126(5) Uani 1 1 d G . . . .
H28 H 1.085670 0.847801 0.708140 0.151 Uiso 1 1 calc R . . . .
C42 C 0.9879(13) 0.8021(13) 0.6634(12) 0.126(5) Uani 1 1 d G . . . .
C41 C 0.9446(9) 0.7656(13) 0.6694(12) 0.126(5) Uani 1 1 d G . . . .
C0AA C 0.4862(19) 0.9082(18) 0.2847(19) 0.104(10) Uani 1 1 d . . . . .
H0AA H 0.512041 0.950873 0.304275 0.125 Uiso 1 1 calc R . . . .
C27 C 0.738(2) 0.719(2) 0.311(2) 0.144(17) Uani 1 1 d . . . . .
H27A H 0.718034 0.696953 0.258100 0.173 Uiso 1 1 calc R . . . .
H27B H 0.780157 0.751818 0.334911 0.173 Uiso 1 1 calc R . . . .
C36 C 0.9041(15) 0.1311(14) 0.5723(17) 0.107(6) Uani 1 1 d D . . . .
H36A H 0.882153 0.121914 0.522629 0.160 Uiso 1 1 calc GR . . . .
H36B H 0.895399 0.090089 0.570804 0.160 Uiso 1 1 calc GR . . . .
H36C H 0.951586 0.150000 0.595586 0.160 Uiso 1 1 calc GR . . . .
C46 C 0.7724(17) 0.2198(13) 0.7252(15) 0.107(12) Uani 1 1 d . . . . .
H46A H 0.730488 0.187883 0.703353 0.160 Uiso 1 1 calc GR . . . .
H46B H 0.764558 0.260562 0.728197 0.160 Uiso 1 1 calc GR . . . .
H46C H 0.802002 0.229213 0.774179 0.160 Uiso 1 1 calc GR . . . .
C50 C 0.3841(15) 0.8176(13) 0.1913(15) 0.081(8) Uani 1 1 d . . . . .
H50 H 0.341051 0.800561 0.150471 0.097 Uiso 1 1 calc R . . . .
C51 C 0.4230(15) 0.8811(13) 0.2250(14) 0.078(7) Uani 1 1 d . . . . .
H51 H 0.405392 0.907335 0.206191 0.093 Uiso 1 1 calc R . . . .
C1AA C 0.7818(16) 0.1443(17) 0.3171(15) 0.115(12) Uani 1 1 d . . . . .
H1AA H 0.796822 0.119710 0.283285 0.172 Uiso 1 1 calc GR . . . .
H1AB H 0.755565 0.169925 0.300877 0.172 Uiso 1 1 calc GR . . . .
H1AC H 0.754808 0.113486 0.318496 0.172 Uiso 1 1 calc GR . . . .
C120 C 0.881(4) 0.802(4) 0.405(3) 0.31(5) Uani 1 1 d D . . . .
C43 C 0.227(2) 0.0964(19) -0.2248(18) 0.147(17) Uani 1 1 d . . . . .
H43A H 0.180273 0.076509 -0.262094 0.221 Uiso 1 1 calc GR . . . .
H43B H 0.250223 0.063361 -0.235085 0.221 Uiso 1 1 calc GR . . . .
H43C H 0.245619 0.133400 -0.224939 0.221 Uiso 1 1 calc GR . . . .
O3AA O 0.9036(15) 0.175(2) -0.147(2) 0.183(14) Uani 1 1 d . . . . .
C2AA C 0.899(2) 0.214(3) -0.087(2) 0.16(2) Uani 1 1 d . . . . .
H2AA H 0.935761 0.250014 -0.044995 0.194 Uiso 1 1 calc R . . . .
C39 C 0.792(2) 0.149(2) -0.137(3) 0.17(2) Uani 1 1 d . . . . .
H39A H 0.786206 0.122414 -0.117711 0.262 Uiso 1 1 calc GR . . . .
H39B H 0.798538 0.123156 -0.177699 0.262 Uiso 1 1 calc GR . . . .
H39C H 0.751977 0.162431 -0.153660 0.262 Uiso 1 1 calc GR . . . .
C57 C 0.8449(16) 0.2534(19) -0.018(2) 0.129(14) Uani 1 1 d . . . . .
H57A H 0.810926 0.274309 -0.030846 0.194 Uiso 1 1 calc GR . . . .
H57B H 0.888032 0.286938 0.016926 0.194 Uiso 1 1 calc GR . . . .
H57C H 0.835980 0.231968 0.005102 0.194 Uiso 1 1 calc GR . . . .
C20 C 0.5117(15) 0.9587(11) 0.5728(18) 0.108(11) Uani 1 1 d D . . . .
H20A H 0.469260 0.965823 0.566255 0.162 Uiso 1 1 calc GR . . . .
H20B H 0.533892 0.988680 0.566449 0.162 Uiso 1 1 calc GR . . . .
H20C H 0.539042 0.967278 0.621807 0.162 Uiso 1 1 calc GR . . . .
C66 C 0.4548(14) 0.8618(16) 0.4363(12) 0.093(9) Uani 1 1 d D . . . .
H66A H 0.457414 0.817989 0.407149 0.140 Uiso 1 1 calc GR . . . .
H66B H 0.468243 0.891499 0.423999 0.140 Uiso 1 1 calc GR . . . .
H66C H 0.409520 0.858639 0.426028 0.140 Uiso 1 1 calc GR . . . .
C75 C 0.856(3) 0.931(5) 0.614(3) 0.38(7) Uani 1 1 d D . . . .

loop_
_atom_site_aniso_label
_atom_site_aniso_U_11
_atom_site_aniso_U_22
_atom_site_aniso_U_33
_atom_site_aniso_U_23
_atom_site_aniso_U_13
_atom_site_aniso_U_12
Bi01 0.0345(3) 0.0457(4) 0.0310(3) 0.0182(3) 0.0184(3) 0.0182(3)
Bi02 0.0406(4) 0.0503(4) 0.0297(3) 0.0229(3) 0.0213(3) 0.0220(3)
Bi03 0.0358(3) 0.0435(4) 0.0295(3) 0.0184(3) 0.0200(3) 0.0183(3)
Bi04 0.0353(3) 0.0476(4) 0.0300(3) 0.0204(3) 0.0171(3) 0.0198(3)
Bi05 0.0442(4) 0.0416(4) 0.0343(3) 0.0183(3) 0.0230(3) 0.0201(3)
Bi06 0.0377(3) 0.0462(4) 0.0310(3) 0.0204(3) 0.0196(3) 0.0186(3)
Bi07 0.0387(4) 0.0449(4) 0.0321(3) 0.0183(3) 0.0185(3) 0.0176(3)
Bi08 0.0419(4) 0.0471(4) 0.0335(3) 0.0235(3) 0.0213(3) 0.0190(3)
Bi09 0.0416(4) 0.0450(4) 0.0347(3) 0.0215(3) 0.0212(3) 0.0203(3)
Bi0A 0.0376(3) 0.0514(4) 0.0374(4) 0.0234(3) 0.0237(3) 0.0201(3)
Bi0B 0.0417(4) 0.0551(4) 0.0336(3) 0.0252(3) 0.0244(3) 0.0227(3)
Bi0C 0.0411(4) 0.0469(4) 0.0339(3) 0.0195(3) 0.0222(3) 0.0233(3)
Bi0D 0.0436(4) 0.0452(4) 0.0296(3) 0.0169(3) 0.0219(3) 0.0210(3)
Bi0E 0.0393(4) 0.0482(4) 0.0289(3) 0.0193(3) 0.0186(3) 0.0183(3)
Bi0F 0.0378(3) 0.0483(4) 0.0316(3) 0.0204(3) 0.0217(3) 0.0198(3)
Bi0G 0.0409(4) 0.0487(4) 0.0282(3) 0.0184(3) 0.0214(3) 0.0201(3)
Bi0H 0.0403(4) 0.0498(4) 0.0358(4) 0.0213(3) 0.0208(3) 0.0183(3)
Bi0I 0.0371(3) 0.0439(4) 0.0309(3) 0.0198(3) 0.0214(3) 0.0191(3)
Bi0J 0.0352(3) 0.0521(4) 0.0334(3) 0.0224(3) 0.0208(3) 0.0220(3)
Ti0K 0.0332(16) 0.060(2) 0.0326(16) 0.0213(15) 0.0138(13) 0.0175(15)
Ti0L 0.0485(18) 0.0524(19) 0.0294(15) 0.0191(15) 0.0219(14) 0.0258(15)
Ti0M 0.058(2) 0.060(2) 0.0294(16) 0.0190(16) 0.0201(16) 0.0275(18)
Ti0N 0.0410(17) 0.0493(19) 0.0429(18) 0.0230(15) 0.0229(15) 0.0273(15)
Ti0O 0.051(2) 0.073(2) 0.048(2) 0.0351(19) 0.0336(17) 0.0192(18)
Ti0P 0.055(2) 0.052(2) 0.0430(19) 0.0224(17) 0.0248(17) 0.0182(17)
Ti0Q 0.0466(19) 0.074(3) 0.0365(18) 0.0210(18) 0.0203(16) 0.0227(18)
Ti0R 0.057(2) 0.070(2) 0.0455(19) 0.0378(19) 0.0297(17) 0.0304(18)
Ti0S 0.062(2) 0.067(2) 0.060(2) 0.042(2) 0.0239(19) 0.031(2)
Ti00 0.062(3) 0.108(5) 0.190(7) 0.076(5) 0.050(4) 0.014(3)
O00U 0.052(7) 0.050(8) 0.038(7) 0.013(6) 0.026(6) 0.025(6)
O00V 0.053(8) 0.072(9) 0.043(7) 0.032(7) 0.031(6) 0.029(7)
O00W 0.063(9) 0.060(9) 0.036(7) 0.019(7) 0.025(6) 0.023(7)
O00X 0.040(6) 0.060(8) 0.027(6) 0.028(6) 0.017(5) 0.025(6)
O00Y 0.034(6) 0.046(7) 0.033(6) 0.028(5) 0.018(5) 0.022(5)
O00Z 0.052(8) 0.071(9) 0.033(6) 0.030(7) 0.026(6) 0.036(7)
O010 0.041(6) 0.030(6) 0.040(6) 0.024(5) 0.022(5) 0.014(5)
O011 0.043(7) 0.059(9) 0.050(8) 0.024(7) 0.027(6) 0.024(6)
O012 0.043(7) 0.041(7) 0.041(7) 0.017(6) 0.024(6) 0.013(5)
O013 0.052(8) 0.052(8) 0.055(8) 0.025(7) 0.033(7) 0.027(6)
O014 0.048(7) 0.046(7) 0.034(6) 0.016(6) 0.023(6) 0.017(6)
O015 0.048(8) 0.079(10) 0.038(7) 0.027(7) 0.022(6) 0.024(7)
O016 0.046(7) 0.043(7) 0.029(6) 0.022(5) 0.019(5) 0.019(5)
O017 0.043(7) 0.052(8) 0.032(6) 0.017(6) 0.019(6) 0.014(6)
O018 0.039(6) 0.046(7) 0.049(7) 0.025(6) 0.026(6) 0.021(6)
O019 0.055(8) 0.070(9) 0.040(7) 0.026(7) 0.030(6) 0.032(7)
O01A 0.062(8) 0.068(9) 0.040(7) 0.032(7) 0.031(7) 0.027(7)
O01B 0.040(6) 0.052(7) 0.036(6) 0.026(6) 0.024(5) 0.026(5)
O01C 0.046(7) 0.072(9) 0.040(7) 0.031(7) 0.022(6) 0.027(7)
O01D 0.040(6) 0.047(7) 0.023(5) 0.017(5) 0.018(5) 0.026(5)
O01E 0.051(7) 0.060(8) 0.031(6) 0.022(6) 0.025(6) 0.031(6)
O01F 0.047(7) 0.053(7) 0.037(6) 0.019(6) 0.028(6) 0.029(6)
O01G 0.035(6) 0.061(8) 0.035(6) 0.021(6) 0.018(5) 0.020(6)
O01H 0.035(7) 0.069(9) 0.042(7) 0.033(7) 0.019(6) 0.019(6)
O01I 0.066(9) 0.061(9) 0.039(7) 0.027(7) 0.024(7) 0.025(7)
O01J 0.051(7) 0.057(8) 0.045(7) 0.027(6) 0.033(6) 0.027(6)
O01K 0.047(7) 0.045(7) 0.046(7) 0.022(6) 0.027(6) 0.018(6)
O01L 0.047(7) 0.058(8) 0.046(7) 0.022(7) 0.025(6) 0.019(6)
O01M 0.044(7) 0.039(7) 0.045(7) 0.020(6) 0.023(6) 0.017(5)
O01N 0.049(8) 0.062(9) 0.046(8) 0.032(7) 0.019(6) 0.027(7)
O01O 0.048(8) 0.071(10) 0.049(8) 0.028(7) 0.022(7) 0.016(7)
O01P 0.048(7) 0.053(8) 0.041(7) 0.016(7) 0.024(6) 0.005(6)
O01Q 0.092(11) 0.075(10) 0.036(7) 0.024(7) 0.033(8) 0.045(9)
O01R 0.046(7) 0.062(8) 0.041(7) 0.027(6) 0.032(6) 0.029(6)
O01S 0.040(6) 0.052(7) 0.033(6) 0.021(6) 0.022(5) 0.022(6)
O01T 0.036(6) 0.034(6) 0.041(6) 0.017(5) 0.018(5) 0.004(5)
O01U 0.029(5) 0.031(6) 0.032(6) 0.010(5) 0.018(5) 0.014(5)
O01V 0.058(8) 0.039(7) 0.037(6) 0.022(6) 0.027(6) 0.022(6)
O01W 0.038(6) 0.058(8) 0.045(7) 0.028(6) 0.025(6) 0.022(6)
O01X 0.072(9) 0.065(9) 0.051(8) 0.030(7) 0.045(7) 0.036(7)
O01Y 0.044(7) 0.051(7) 0.030(6) 0.013(6) 0.018(5) 0.012(6)
O01Z 0.058(8) 0.081(10) 0.065(9) 0.046(8) 0.043(7) 0.046(8)
O020 0.052(7) 0.049(7) 0.033(6) 0.018(6) 0.026(6) 0.017(6)
O021 0.039(7) 0.059(9) 0.043(7) 0.025(6) 0.020(6) 0.019(6)
O022 0.047(7) 0.049(7) 0.045(7) 0.036(6) 0.022(6) 0.028(6)
O023 0.039(6) 0.048(7) 0.036(6) 0.022(6) 0.024(5) 0.020(5)
O024 0.054(8) 0.083(10) 0.055(8) 0.041(8) 0.030(7) 0.032(8)
O025 0.059(8) 0.070(9) 0.047(8) 0.031(7) 0.033(7) 0.034(7)
O026 0.047(7) 0.051(7) 0.041(7) 0.024(6) 0.025(6) 0.011(6)
O027 0.047(7) 0.065(9) 0.039(7) 0.028(7) 0.021(6) 0.021(7)
O028 0.056(8) 0.094(12) 0.042(8) 0.025(8) 0.032(7) 0.026(8)
O029 0.070(9) 0.068(9) 0.060(9) 0.038(8) 0.043(8) 0.038(8)
O02A 0.069(10) 0.057(9) 0.065(10) 0.028(8) 0.030(8) 0.030(8)
O02B 0.025(6) 0.076(9) 0.034(6) 0.030(6) 0.009(5) 0.020(6)
O02C 0.066(9) 0.046(8) 0.046(8) 0.015(6) 0.030(7) 0.021(7)
O02D 0.071(10) 0.058(9) 0.068(10) 0.034(8) 0.034(8) 0.022(8)
O02E 0.064(10) 0.080(11) 0.107(13) 0.054(10) 0.061(10) 0.022(8)
O02F 0.055(8) 0.066(9) 0.056(8) 0.039(8) 0.031(7) 0.023(7)
O02G 0.059(8) 0.052(8) 0.025(6) 0.011(6) 0.009(6) 0.019(7)
O02H 0.040(7) 0.068(9) 0.040(7) 0.030(7) 0.022(6) 0.018(6)
O02I 0.044(7) 0.053(7) 0.032(6) 0.020(6) 0.023(5) 0.026(6)
O02J 0.044(7) 0.066(9) 0.053(8) 0.024(7) 0.029(7) 0.013(7)
O02K 0.041(6) 0.044(7) 0.033(6) 0.015(5) 0.026(5) 0.016(5)
O02L 0.036(6) 0.049(7) 0.027(6) 0.015(5) 0.018(5) 0.016(5)
O02M 0.034(6) 0.055(7) 0.023(5) 0.015(5) 0.012(5) 0.020(5)
O02N 0.040(6) 0.054(7) 0.034(6) 0.022(6) 0.020(5) 0.020(6)
O02O 0.028(6) 0.073(9) 0.047(7) 0.033(7) 0.024(6) 0.018(6)
O02P 0.070(10) 0.072(10) 0.049(8) 0.026(8) 0.034(8) 0.033(8)
O02Q 0.057(8) 0.095(11) 0.068(9) 0.064(9) 0.043(7) 0.044(8)
O02R 0.061(8) 0.077(10) 0.051(8) 0.039(7) 0.042(7) 0.038(7)
O02S 0.039(7) 0.082(10) 0.043(7) 0.027(7) 0.022(6) 0.027(7)
O02T 0.059(8) 0.068(9) 0.041(7) 0.037(7) 0.023(6) 0.031(7)
O02U 0.104(13) 0.057(10) 0.063(10) 0.033(9) 0.029(10) 0.017(9)
O02V 0.042(7) 0.051(7) 0.037(6) 0.020(6) 0.025(6) 0.023(6)
O02W 0.073(10) 0.087(11) 0.064(9) 0.053(9) 0.044(8) 0.044(9)
O02X 0.064(9) 0.059(8) 0.046(7) 0.027(7) 0.037(7) 0.021(7)
O02Y 0.038(6) 0.065(8) 0.046(7) 0.032(7) 0.026(6) 0.031(6)
O02Z 0.059(9) 0.074(10) 0.074(10) 0.030(9) 0.046(8) 0.036(8)
O030 0.039(6) 0.053(7) 0.024(6) 0.015(5) 0.014(5) 0.015(6)
O031 0.057(8) 0.072(10) 0.050(8) 0.029(7) 0.033(7) 0.020(7)
C032 0.055(12) 0.068(14) 0.039(10) 0.023(10) 0.030(9) 0.025(10)
O033 0.049(8) 0.100(12) 0.080(11) 0.054(10) 0.035(8) 0.027(8)
O034 0.040(8) 0.066(9) 0.070(10) 0.029(8) 0.026(7) 0.017(7)
C035 0.058(12) 0.064(13) 0.043(11) 0.035(10) 0.022(9) 0.044(10)
O036 0.097(12) 0.172(18) 0.085(12) 0.100(13) 0.077(11) 0.085(13)
C037 0.048(11) 0.047(11) 0.027(9) 0.014(8) 0.007(8) 0.012(9)
O038 0.073(10) 0.080(11) 0.079(11) 0.051(10) 0.039(9) 0.046(9)
O039 0.079(11) 0.088(12) 0.142(16) 0.068(12) 0.039(10) 0.043(9)
C03A 0.057(12) 0.031(10) 0.030(9) 0.001(8) 0.010(9) 0.004(9)
C03B 0.062(13) 0.095(17) 0.036(11) 0.037(12) 0.025(10) 0.029(13)
C03C 0.079(15) 0.068(14) 0.044(11) 0.032(11) 0.042(11) 0.036(12)
C03D 0.040(10) 0.049(11) 0.024(8) 0.017(8) 0.006(7) -0.005(8)
C03E 0.043(10) 0.071(14) 0.032(10) 0.023(10) 0.011(8) 0.013(10)
C03F 0.035(4) 0.035(4) 0.035(4) 0.019(2) 0.017(2) 0.0109(15)
O03G 0.048(8) 0.078(11) 0.047(8) 0.007(8) 0.019(7) 0.027(8)
C03H 0.042(10) 0.045(11) 0.034(9) 0.020(8) 0.013(8) 0.005(8)
C03I 0.071(14) 0.067(14) 0.054(12) 0.039(11) 0.040(11) 0.038(11)
C03J 0.048(11) 0.039(10) 0.044(10) 0.015(9) 0.018(9) 0.022(8)
C03K 0.064(14) 0.063(14) 0.067(15) 0.030(12) 0.034(12) 0.022(12)
C03L 0.082(17) 0.13(2) 0.059(14) 0.068(17) 0.048(13) 0.058(17)
C03M 0.043(10) 0.062(12) 0.033(9) 0.021(9) 0.018(8) 0.028(9)
C03N 0.029(9) 0.062(13) 0.062(13) 0.038(11) 0.022(9) 0.018(9)
C03O 0.046(11) 0.078(14) 0.033(10) 0.034(10) 0.015(8) 0.019(10)
C03P 0.060(14) 0.079(17) 0.068(15) 0.032(13) 0.024(12) 0.032(13)
C03Q 0.049(12) 0.092(16) 0.056(13) 0.046(12) 0.034(10) 0.029(11)
C03R 0.043(10) 0.049(11) 0.022(8) 0.000(8) 0.011(8) 0.010(9)
C03S 0.070(13) 0.084(15) 0.043(11) 0.050(11) 0.035(10) 0.061(12)
C03T 0.059(12) 0.086(16) 0.043(11) 0.034(11) 0.034(10) 0.027(11)
O03U 0.053(10) 0.105(15) 0.095(15) 0.017(12) 0.015(10) 0.031(10)
C03V 0.056(12) 0.091(17) 0.039(11) 0.039(11) 0.030(10) 0.042(12)
C03W 0.061(13) 0.083(15) 0.026(9) 0.029(10) 0.020(9) 0.016(11)
C03X 0.054(12) 0.077(15) 0.050(12) 0.038(11) 0.034(10) 0.035(11)
C03Y 0.056(12) 0.044(12) 0.063(13) 0.031(10) 0.029(11) 0.011(10)
C03Z 0.041(10) 0.070(13) 0.036(10) 0.024(10) 0.020(9) 0.019(9)
C040 0.052(13) 0.054(13) 0.066(14) 0.023(11) 0.021(11) 0.009(10)
C041 0.050(12) 0.074(15) 0.067(14) 0.043(12) 0.033(11) 0.026(11)
C043 0.048(11) 0.071(15) 0.055(12) 0.032(11) 0.026(10) -0.001(10)
C044 0.056(11) 0.015(8) 0.083(14) 0.009(9) 0.051(11) 0.017(8)
C045 0.067(14) 0.058(14) 0.066(14) 0.038(12) 0.033(12) 0.036(11)
C046 0.057(13) 0.053(13) 0.051(12) 0.016(10) 0.021(10) 0.011(10)
C047 0.052(13) 0.087(18) 0.058(14) 0.022(13) 0.027(11) 0.007(12)
C048 0.057(12) 0.067(14) 0.059(12) 0.050(12) 0.028(10) 0.036(10)
C049 0.078(15) 0.039(11) 0.066(13) 0.035(10) 0.044(12) 0.032(10)
C04A 0.027(3) 0.026(3) 0.027(3) 0.0145(19) 0.0133(18) 0.0091(14)
C04B 0.053(12) 0.080(15) 0.053(12) 0.037(12) 0.029(10) 0.021(11)
C04C 0.043(11) 0.062(13) 0.064(13) 0.032(11) 0.033(10) 0.016(9)
C04D 0.047(12) 0.098(18) 0.054(13) 0.035(13) 0.030(11) 0.023(12)
C04E 0.056(12) 0.060(12) 0.038(10) 0.020(9) 0.032(9) 0.017(10)
C04F 0.039(10) 0.088(16) 0.052(12) 0.043(12) 0.021(9) 0.031(10)
C04G 0.066(14) 0.049(12) 0.041(11) 0.008(9) 0.028(10) 0.007(10)
C04H 0.052(8) 0.042(8) 0.057(9) 0.008(6) 0.042(7) 0.011(6)
C04I 0.032(9) 0.060(12) 0.025(8) 0.020(8) 0.011(7) 0.021(8)
C04J 0.069(14) 0.074(15) 0.055(13) 0.038(12) 0.037(12) 0.039(12)
C04K 0.041(11) 0.054(13) 0.063(14) 0.017(11) 0.008(10) 0.003(10)
C04M 0.043(10) 0.047(11) 0.050(11) 0.015(9) 0.024(9) 0.013(9)
C04N 0.041(10) 0.078(15) 0.044(11) 0.026(11) 0.021(9) 0.024(10)
C04O 0.091(17) 0.097(18) 0.071(15) 0.047(15) 0.066(15) 0.061(15)
N04P 0.055(13) 0.098(19) 0.092(18) 0.040(16) 0.013(13) -0.002(13)
O04Q 0.056(8) 0.085(10) 0.044(8) 0.034(8) 0.027(7) 0.035(8)
C04R 0.048(11) 0.070(13) 0.035(10) 0.029(10) 0.023(9) 0.036(10)
C04S 0.058(12) 0.057(12) 0.052(12) 0.021(10) 0.042(10) 0.025(10)
C04U 0.029(9) 0.075(14) 0.048(11) 0.035(11) 0.009(8) 0.014(9)
C04V 0.051(11) 0.068(13) 0.038(10) 0.031(10) 0.031(9) 0.026(10)
C04W 0.072(14) 0.063(13) 0.051(12) 0.039(11) 0.034(11) 0.025(11)
C04X 0.068(15) 0.056(14) 0.065(15) 0.020(12) 0.028(12) 0.011(12)
C04Y 0.057(8) 0.055(8) 0.034(7) 0.030(6) 0.028(6) 0.015(6)
C04Z 0.076(15) 0.077(15) 0.055(13) 0.043(12) 0.044(12) 0.038(12)
O050 0.13(3) 0.08(2) 0.51(10) 0.07(4) 0.07(4) 0.03(2)
C051 0.044(11) 0.070(13) 0.043(10) 0.036(10) 0.028(9) 0.030(10)
C052 0.056(12) 0.071(14) 0.054(12) 0.037(11) 0.035(10) 0.032(11)
C054 0.036(9) 0.045(10) 0.058(11) 0.036(9) 0.026(8) 0.011(8)
C055 0.046(10) 0.081(14) 0.014(8) 0.014(8) 0.018(8) 0.035(10)
C056 0.036(9) 0.043(10) 0.037(9) 0.010(8) 0.020(8) 0.011(8)
C057 0.053(12) 0.058(12) 0.049(11) 0.031(10) 0.026(10) 0.022(10)
C058 0.076(15) 0.066(14) 0.060(13) 0.033(11) 0.048(12) 0.037(12)
C059 0.060(13) 0.088(17) 0.060(13) 0.033(13) 0.044(12) 0.018(12)
C05A 0.046(11) 0.055(13) 0.058(13) 0.022(11) 0.020(10) 0.011(10)
C05B 0.041(10) 0.054(12) 0.073(14) 0.040(12) 0.034(10) 0.014(9)
C05C 0.048(11) 0.053(12) 0.049(11) 0.018(10) 0.029(9) 0.022(9)
C05D 0.039(10) 0.075(14) 0.059(13) 0.037(11) 0.029(10) 0.025(10)
C05E 0.12(2) 0.13(3) 0.24(4) 0.16(3) 0.15(3) 0.09(2)
C05F 0.053(12) 0.070(14) 0.033(10) 0.024(10) 0.020(9) 0.026(11)
C05G 0.057(14) 0.10(2) 0.067(16) 0.039(15) 0.018(13) 0.033(14)
C05H 0.040(7) 0.031(7) 0.045(8) 0.011(6) 0.023(6) -0.008(5)
C05J 0.050(13) 0.077(17) 0.075(17) 0.022(14) 0.026(12) 0.016(12)
C05K 0.051(11) 0.056(12) 0.043(11) 0.022(9) 0.027(9) 0.023(9)
C05L 0.057(14) 0.078(18) 0.089(19) 0.043(16) 0.028(13) 0.012(13)
N05M 0.078(13) 0.057(12) 0.14(2) 0.059(13) 0.081(14) 0.051(11)
C05N 0.045(11) 0.096(17) 0.064(14) 0.055(13) 0.031(11) 0.017(11)
C05O 0.045(10) 0.060(12) 0.054(12) 0.026(10) 0.033(9) 0.023(9)
C05R 0.14(3) 0.24(4) 0.079(19) 0.12(3) 0.08(2) 0.14(3)
C05S 0.11(2) 0.075(16) 0.053(13) 0.042(13) 0.051(14) 0.064(16)
C05T 0.082(17) 0.080(17) 0.070(16) 0.046(14) 0.043(14) 0.034(14)
C05U 0.089(18) 0.064(15) 0.056(14) 0.029(12) 0.035(13) 0.013(13)
C05V 0.056(12) 0.071(14) 0.053(12) 0.033(11) 0.032(10) 0.031(11)
C05W 0.040(10) 0.071(14) 0.049(11) 0.037(11) 0.018(9) 0.017(9)
C05X 0.070(14) 0.062(14) 0.052(12) 0.035(11) 0.033(11) 0.022(11)
C05Z 0.064(14) 0.081(16) 0.053(13) 0.039(12) 0.033(11) 0.024(12)
C060 0.047(12) 0.12(2) 0.050(12) 0.057(14) 0.021(10) 0.023(12)
C061 0.078(16) 0.062(15) 0.072(16) 0.043(13) 0.031(13) 0.019(12)
C062 0.044(11) 0.068(14) 0.038(10) 0.020(10) 0.019(9) 0.021(10)
C063 0.059(13) 0.102(19) 0.041(12) 0.033(12) 0.027(10) 0.026(13)
C066 0.064(14) 0.049(13) 0.066(15) 0.002(11) 0.034(12) 0.006(11)
C067 0.048(11) 0.086(15) 0.084(15) 0.076(14) 0.044(11) 0.039(11)
C068 0.065(14) 0.056(13) 0.052(12) 0.032(11) 0.034(11) 0.033(11)
O069 0.230(19) 0.229(19) 0.227(19) 0.121(13) 0.120(12) 0.069(11)
C06A 0.12(2) 0.12(2) 0.052(14) 0.042(15) 0.066(16) 0.077(19)
C06E 0.057(14) 0.11(2) 0.049(13) 0.034(13) 0.024(11) 0.023(13)
C06G 0.046(11) 0.063(13) 0.090(16) 0.051(13) 0.048(12) 0.031(10)
C06H 0.11(2) 0.070(16) 0.046(13) 0.028(12) 0.035(14) 0.052(15)
C4 0.076(15) 0.070(15) 0.048(12) 0.022(11) 0.042(12) 0.022(12)
C7 0.057(13) 0.079(15) 0.053(12) 0.033(12) 0.035(11) 0.034(11)
C9 0.090(17) 0.055(13) 0.073(15) 0.029(12) 0.057(14) 0.035(12)
C8 0.067(15) 0.084(17) 0.040(12) 0.022(12) 0.015(11) 0.017(13)
O10 0.079(14) 0.19(3) 0.087(16) 0.015(17) 0.035(12) 0.039(16)
O14 0.123(11) 0.145(12) 0.146(12) 0.070(9) 0.070(9) 0.044(9)
C17 0.135(13) 0.141(14) 0.116(12) 0.080(10) 0.097(10) 0.077(10)
C19 0.10(2) 0.09(2) 0.046(14) 0.033(14) 0.030(14) 0.026(16)
C23 0.058(15) 0.13(3) 0.087(19) 0.067(19) 0.043(14) 0.033(16)
C29 0.135(13) 0.141(14) 0.116(12) 0.080(10) 0.097(10) 0.077(10)
C31 0.12(2) 0.20(4) 0.12(2) 0.12(3) 0.10(2) 0.10(3)
C44 0.052(12) 0.084(15) 0.042(11) 0.031(11) 0.033(10) 0.028(11)
C58 0.043(11) 0.094(17) 0.056(13) 0.032(13) 0.031(10) 0.032(11)
C54 0.074(18) 0.15(3) 0.058(17) -0.021(18) -0.002(14) 0.07(2)
C90 0.128(16) 0.137(16) 0.135(16) 0.063(11) 0.061(10) 0.060(11)
C70 0.103(13) 0.122(14) 0.118(14) 0.050(9) 0.057(10) 0.057(10)
C06I 0.053(13) 0.084(17) 0.076(16) 0.033(14) 0.038(12) 0.024(12)
C48 0.27(3) 0.29(4) 0.25(3) 0.24(3) 0.22(3) 0.22(3)
C52 0.110(11) 0.153(14) 0.101(10) 0.057(10) 0.054(9) 0.051(11)
C61 0.053(12) 0.083(16) 0.034(10) 0.018(11) 0.026(9) 0.019(11)
C05P 0.040(10) 0.064(13) 0.048(11) 0.032(10) 0.023(9) 0.023(9)
C06C 0.073(15) 0.084(16) 0.052(12) 0.037(12) 0.044(12) 0.047(13)
C06F 0.075(16) 0.081(17) 0.066(15) 0.032(13) 0.049(13) 0.044(14)
C06B 0.076(16) 0.068(15) 0.052(13) 0.017(11) 0.037(12) 0.023(12)
C64 0.087(18) 0.091(19) 0.061(15) 0.027(14) 0.045(14) 0.052(16)
C65 0.13(3) 0.058(15) 0.074(17) 0.035(14) 0.067(18) 0.057(17)
C69 0.135(13) 0.141(14) 0.116(12) 0.080(10) 0.097(10) 0.077(10)
C72 0.074(16) 0.087(18) 0.062(15) 0.027(14) 0.031(13) 0.036(14)
C065 0.084(17) 0.092(18) 0.052(14) 0.029(13) 0.042(13) 0.038(15)
C05I 0.070(14) 0.061(13) 0.053(12) 0.029(11) 0.035(11) 0.031(11)
C042 0.072(14) 0.048(12) 0.050(12) 0.022(10) 0.025(11) 0.013(11)
C04T 0.076(17) 0.062(15) 0.09(2) 0.036(15) 0.041(15) 0.033(13)
C68 0.079(17) 0.11(2) 0.053(15) 0.020(15) 0.030(13) 0.054(17)
C84 0.14(3) 0.10(2) 0.10(2) 0.062(19) 0.09(2) 0.08(2)
C106 0.27(3) 0.29(4) 0.25(3) 0.24(3) 0.22(3) 0.22(3)
C162 0.27(3) 0.29(4) 0.25(3) 0.24(3) 0.22(3) 0.22(3)
C178 0.110(11) 0.153(14) 0.101(10) 0.057(10) 0.054(9) 0.051(11)
C79 0.110(11) 0.153(14) 0.101(10) 0.057(10) 0.054(9) 0.051(11)
C45 0.110(11) 0.153(14) 0.101(10) 0.057(10) 0.054(9) 0.051(11)
C28 0.110(11) 0.153(14) 0.101(10) 0.057(10) 0.054(9) 0.051(11)
C42 0.110(11) 0.153(14) 0.101(10) 0.057(10) 0.054(9) 0.051(11)
C41 0.110(11) 0.153(14) 0.101(10) 0.057(10) 0.054(9) 0.051(11)
C0AA 0.13(3) 0.11(2) 0.11(2) 0.08(2) 0.07(2) 0.05(2)
C27 0.15(3) 0.27(5) 0.18(4) 0.18(4) 0.14(3) 0.14(4)
C36 0.079(11) 0.088(12) 0.142(16) 0.068(12) 0.039(10) 0.043(9)
C46 0.13(3) 0.060(16) 0.063(17) 0.033(14) 0.002(18) 0.016(17)
C50 0.10(2) 0.062(16) 0.074(17) 0.042(14) 0.031(15) 0.023(14)
C51 0.11(2) 0.078(18) 0.065(15) 0.052(14) 0.042(16) 0.048(16)
C1AA 0.11(2) 0.12(3) 0.058(17) 0.006(17) 0.052(18) 0.02(2)
C120 0.22(7) 0.37(11) 0.12(5) 0.06(6) -0.01(4) 0.08(7)
C43 0.28(5) 0.14(3) 0.09(2) 0.07(2) 0.14(3) 0.13(4)
O3AA 0.13(2) 0.23(4) 0.16(3) 0.11(3) 0.05(2) 0.00(2)
C2AA 0.13(4) 0.24(6) 0.06(2) 0.06(3) 0.04(2) 0.02(4)
C39 0.12(3) 0.12(3) 0.17(4) 0.00(3) 0.07(3) -0.03(3)
C57 0.08(2) 0.12(3) 0.11(3) 0.04(2) 0.02(2) 0.05(2)
C20 0.09(2) 0.08(2) 0.17(3) 0.05(2) 0.08(2) 0.046(17)
C66 0.11(2) 0.14(3) 0.072(17) 0.076(19) 0.057(17) 0.08(2)
C75 0.22(9) 0.41(14) 0.19(8) 0.14(9) -0.09(6) -0.07(9)

loop_
_atom_type_symbol
_atom_type_description
_atom_type_scat_dispersion_real
_atom_type_scat_dispersion_imag
_atom_type_scat_source
C C 0.0150 0.0070 'International Tables Vol C Tables 4.2.6.8 and 6.1.1.4'
H H 0.0000 0.0000 'International Tables Vol C Tables 4.2.6.8 and 6.1.1.4'
Bi Bi -4.1750 7.4800 'International Tables Vol C Tables 4.2.6.8 and 6.1.1.4'
N N 0.0250 0.0140 'International Tables Vol C Tables 4.2.6.8 and 6.1.1.4'
O O 0.0410 0.0250 'International Tables Vol C Tables 4.2.6.8 and 6.1.1.4'
Ti Ti 0.3610 1.4660 'International Tables Vol C Tables 4.2.6.8 and 6.1.1.4'

loop_
_geom_angle_atom_site_label_1
_geom_angle_atom_site_label_2
_geom_angle_atom_site_label_3
_geom_angle
_geom_angle_site_symmetry_1
_geom_angle_site_symmetry_3
_geom_angle_publ_flag
Bi04 Bi01 Bi03 95.56(2) . 2_666 ?
Bi04 Bi01 Bi0E 72.14(2) . 2_666 ?
Bi0E Bi01 Bi03 60.939(17) 2_666 2_666 ?
O00Y Bi01 Bi03 47.7(3) 2_666 2_666 ?
O00Y Bi01 Bi04 106.5(2) 2_666 . ?
O00Y Bi01 Bi0E 35.7(2) 2_666 2_666 ?
O00Y Bi01 O01V 103.0(3) 2_666 . ?
O00Y Bi01 O01W 138.0(4) 2_666 . ?
O01V Bi01 Bi03 93.6(3) . 2_666 ?
O01V Bi01 Bi04 147.1(2) . . ?
O01V Bi01 Bi0E 138.7(2) . 2_666 ?
O01W Bi01 Bi03 102.5(3) . 2_666 ?
O01W Bi01 Bi04 38.5(3) . . ?
O01W Bi01 Bi0E 108.5(3) . 2_666 ?
O01W Bi01 O01V 108.5(4) . . ?
O02L Bi01 Bi03 36.4(3) . 2_666 ?
O02L Bi01 Bi04 99.5(3) . . ?
O02L Bi01 Bi0E 96.3(3) . 2_666 ?
O02L Bi01 O00Y 81.6(4) . 2_666 ?
O02L Bi01 O01V 70.6(4) . . ?
O02L Bi01 O01W 83.3(4) . . ?
O02L Bi01 O02Y 92.5(4) . . ?
O02Y Bi01 Bi03 70.7(3) . 2_666 ?
O02Y Bi01 Bi04 35.1(3) . . ?
O02Y Bi01 Bi0E 38.4(3) . 2_666 ?
O02Y Bi01 O00Y 71.5(4) . 2_666 ?
O02Y Bi01 O01V 163.0(4) . . ?
O02Y Bi01 O01W 70.2(4) . . ?
Bi08 Bi02 Bi09 68.25(2) . 2_666 ?
O01B Bi02 Bi08 95.9(3) . . ?
O01B Bi02 Bi09 96.2(3) . 2_666 ?
O01B Bi02 O01F 87.6(4) . . ?
O01B Bi02 O01T 83.0(4) . 2_666 ?
O01B Bi02 O023 92.7(4) . . ?
O01B Bi02 O02K 71.5(4) . . ?
O01F Bi02 Bi08 36.8(3) . . ?
O01F Bi02 Bi09 104.8(3) . 2_666 ?
O01F Bi02 O02K 109.8(4) . . ?
O01T Bi02 Bi08 101.8(3) 2_666 . ?
O01T Bi02 Bi09 35.0(3) 2_666 2_666 ?
O01T Bi02 O01F 136.2(4) 2_666 . ?
O01T Bi02 O02K 107.4(3) 2_666 . ?
O023 Bi02 Bi08 33.1(3) . . ?
O023 Bi02 Bi09 35.7(3) . 2_666 ?
O023 Bi02 O01F 69.1(4) . . ?
O023 Bi02 O01T 68.8(4) . 2_666 ?
O023 Bi02 O02K 164.2(4) . . ?
O02K Bi02 Bi08 146.1(2) . . ?
O02K Bi02 Bi09 142.4(2) . 2_666 ?
Bi0G Bi03 Bi01 118.11(2) . 2_666 ?
O00Y Bi03 Bi01 39.2(2) . 2_666 ?
O00Y Bi03 Bi0G 87.8(2) . . ?
O010 Bi03 Bi01 90.3(2) . 2_666 ?
O010 Bi03 Bi0G 136.7(2) . . ?
O010 Bi03 O00Y 97.9(3) . . ?
O01B Bi03 Bi01 89.4(3) . 2_666 ?
O01B Bi03 Bi0G 95.1(3) . . ?
O01B Bi03 O00Y 118.0(4) . . ?
O01B Bi03 O010 118.7(4) . . ?
O01B Bi03 O02K 78.0(4) . . ?
O01B Bi03 O02L 76.9(4) . 2_666 ?
O01B Bi03 O02M 78.9(4) . . ?
O02K Bi03 Bi01 85.9(3) . 2_666 ?
O02K Bi03 Bi0G 36.3(3) . . ?
O02K Bi03 O00Y 69.0(4) . . ?
O02K Bi03 O010 162.9(4) . . ?
O02K Bi03 O02L 112.8(4) . 2_666 ?
O02K Bi03 O02M 118.8(4) . . ?
O02L Bi03 Bi01 33.4(3) 2_666 2_666 ?
O02L Bi03 Bi0G 148.8(3) 2_666 . ?
O02L Bi03 O00Y 70.4(4) 2_666 . ?
O02L Bi03 O010 70.5(4) 2_666 . ?
O02L Bi03 O02M 115.6(4) 2_666 . ?
O02M Bi03 Bi01 149.0(3) . 2_666 ?
O02M Bi03 Bi0G 91.7(3) . . ?
O02M Bi03 O00Y 163.1(4) . . ?
O02M Bi03 O010 71.1(4) . . ?
O012 Bi04 Bi01 87.4(3) . . ?
O01H Bi04 Bi01 105.7(3) . . ?
O01H Bi04 O012 48.9(4) . . ?
O01T Bi04 Bi01 96.9(3) . . ?
O01T Bi04 O012 148.4(4) . . ?
O01T Bi04 O01H 100.3(4) . . ?
O01T Bi04 O01W 85.5(4) . . ?
O01T Bi04 O02Y 85.4(5) . . ?
O01W Bi04 Bi01 41.0(3) . . ?
O01W Bi04 O012 116.1(4) . . ?
O01W Bi04 O01H 146.7(4) . . ?
O02Y Bi04 Bi01 35.9(3) . . ?
O02Y Bi04 O012 79.9(4) . . ?
O02Y Bi04 O01H 74.5(4) . . ?
O02Y Bi04 O01W 73.3(4) . . ?
Bi0D Bi05 Bi07 67.767(19) . . ?
O010 Bi05 Bi07 97.8(3) . . ?
O010 Bi05 Bi0D 98.1(3) . . ?
O010 Bi05 O01R 91.7(4) . . ?
O010 Bi05 O02I 82.9(4) . . ?
O010 Bi05 O02N 86.9(4) . . ?
O010 Bi05 O02V 73.8(4) . . ?
O010 Bi05 O030 72.3(4) . 2_666 ?
O01R Bi05 Bi07 34.6(3) . . ?
O01R Bi05 Bi0D 34.8(3) . . ?
O01R Bi05 O02I 66.8(4) . . ?
O01R Bi05 O02N 67.4(4) . . ?
O01R Bi05 O02V 127.1(4) . . ?
O01R Bi05 O030 128.2(4) . 2_666 ?
O02I Bi05 Bi07 101.3(3) . . ?
O02I Bi05 Bi0D 35.3(3) . . ?
O02I Bi05 O02N 132.6(4) . . ?
O02I Bi05 O02V 61.2(4) . . ?
O02I Bi05 O030 150.5(4) . 2_666 ?
O02N Bi05 Bi07 34.8(3) . . ?
O02N Bi05 Bi0D 102.0(3) . . ?
O02N Bi05 O02V 155.2(4) . . ?
O02N Bi05 O030 62.9(4) . 2_666 ?
O02V Bi05 Bi07 160.9(3) . . ?
O02V Bi05 Bi0D 96.0(2) . . ?
O02V Bi05 O030 96.0(3) . 2_666 ?
O030 Bi05 Bi07 97.7(2) 2_666 . ?
O030 Bi05 Bi0D 161.8(2) 2_666 . ?
O010 Bi06 Bi0C 91.5(3) . . ?
O010 Bi06 O01B 74.5(4) . 2_666 ?
O010 Bi06 O01U 114.2(4) . . ?
O010 Bi06 O01W 176.7(4) . . ?
O010 Bi06 O02L 114.5(3) . . ?
O010 Bi06 O02V 74.3(4) . . ?
O01B Bi06 Bi0C 141.3(3) 2_666 . ?
O01B Bi06 O01U 168.2(3) 2_666 . ?
O01B Bi06 O01W 106.7(4) 2_666 . ?
O01B Bi06 O02L 68.9(4) 2_666 . ?
O01U Bi06 Bi0C 35.4(2) . . ?
O01U Bi06 O01W 64.2(3) . . ?
O01U Bi06 O02L 112.0(3) . . ?
O01W Bi06 Bi0C 85.7(3) . . ?
O02L Bi06 Bi0C 147.0(2) . . ?
O02L Bi06 O01W 68.8(4) . . ?
O02M Bi06 Bi0C 95.6(3) . . ?
O02M Bi06 O010 76.4(4) . . ?
O02M Bi06 O01B 114.9(4) . 2_666 ?
O02M Bi06 O01U 75.9(4) . . ?
O02M Bi06 O01W 105.6(4) . . ?
O02M Bi06 O02L 72.8(4) . . ?
O02M Bi06 O02V 121.8(4) . . ?
O02V Bi06 Bi0C 37.5(3) . . ?
O02V Bi06 O01B 103.9(4) . 2_666 ?
O02V Bi06 O01U 72.3(4) . . ?
O02V Bi06 O01W 102.4(4) . . ?
O02V Bi06 O02L 165.2(4) . . ?
O00Y Bi07 Bi05 94.8(3) . . ?
O00Y Bi07 O01R 86.6(4) . . ?
O00Y Bi07 O021 101.3(4) . . ?
O01R Bi07 Bi05 36.9(3) . . ?
O01R Bi07 O021 149.3(4) . . ?
O021 Bi07 Bi05 112.5(3) . . ?
O02N Bi07 Bi05 39.1(3) . . ?
O02N Bi07 O00Y 85.4(4) . . ?
O02N Bi07 O01R 73.8(4) . . ?
O02N Bi07 O021 77.4(4) . . ?
O01F Bi08 Bi02 39.5(3) . . ?
O01F Bi08 O02C 138.7(4) . . ?
O023 Bi08 Bi02 34.0(3) . . ?
O023 Bi08 O01F 72.6(4) . . ?
O023 Bi08 O02C 67.5(4) . . ?
O023 Bi08 O030 89.7(4) . . ?
O02C Bi08 Bi02 101.5(3) . . ?
O030 Bi08 Bi02 93.8(3) . . ?
O030 Bi08 O01F 86.5(4) . . ?
O030 Bi08 O02C 82.8(4) . . ?
Bi0C Bi09 Bi02 119.34(2) . 2_666 ?
O01T Bi09 Bi02 38.4(3) . 2_666 ?
O01T Bi09 Bi0C 96.0(3) . . ?
O01T Bi09 O01Y 147.5(4) . . ?
O01T Bi09 O020 81.2(4) . . ?
O01T Bi09 O023 70.8(4) . 2_666 ?
O01Y Bi09 Bi02 157.6(3) . 2_666 ?
O01Y Bi09 Bi0C 52.2(3) . . ?
O020 Bi09 Bi02 119.4(3) . 2_666 ?
O020 Bi09 Bi0C 45.2(3) . . ?
O020 Bi09 O01Y 71.3(4) . . ?
O023 Bi09 Bi02 34.5(3) 2_666 2_666 ?
O023 Bi09 Bi0C 116.8(3) 2_666 . ?
O023 Bi09 O01Y 125.7(4) 2_666 . ?
O023 Bi09 O020 145.3(4) 2_666 . ?
O02V Bi09 Bi02 90.5(3) . 2_666 ?
O02V Bi09 Bi0C 34.4(3) . . ?
O02V Bi09 O01T 83.3(4) . . ?
O02V Bi09 O01Y 73.0(4) . . ?
O02V Bi09 O020 74.1(4) . . ?
O02V Bi09 O023 82.4(4) . 2_666 ?
Bi0H Bi0A Bi0I 58.631(18) . 2_666 ?
Ti0O Bi0A Bi0H 69.08(6) . . ?
Ti0O Bi0A Bi0I 97.11(6) . 2_666 ?
O01M Bi0A Bi0H 116.7(3) . . ?
O01M Bi0A Bi0I 67.5(3) . 2_666 ?
O01M Bi0A Ti0O 151.0(3) . . ?
O01M Bi0A O01V 82.5(4) . . ?
O01M Bi0A O031 142.3(4) . . ?
O01M Bi0A O03G 77.1(5) . . ?
O01S Bi0A Bi0H 96.1(3) . . ?
O01S Bi0A Bi0I 50.6(3) . 2_666 ?
O01S Bi0A Ti0O 80.4(3) . . ?
O01S Bi0A O01M 70.8(4) . . ?
O01S Bi0A O01V 86.4(4) . . ?
O01S Bi0A O031 80.4(5) . . ?
O01S Bi0A O03G 109.3(4) . . ?
O01V Bi0A Bi0H 34.3(3) . . ?
O01V Bi0A Bi0I 36.4(3) . 2_666 ?
O01V Bi0A Ti0O 99.7(3) . . ?
O01V Bi0A O031 71.9(4) . . ?
O01V Bi0A O03G 148.0(5) . . ?
O031 Bi0A Bi0H 42.2(3) . . ?
O031 Bi0A Bi0I 75.6(3) . 2_666 ?
O031 Bi0A Ti0O 27.8(3) . . ?
O031 Bi0A O03G 136.8(5) . . ?
O03G Bi0A Bi0H 154.2(3) . . ?
O03G Bi0A Bi0I 143.4(4) . 2_666 ?
O03G Bi0A Ti0O 110.1(4) . . ?
O00X Bi0B Bi0F 39.0(3) . . ?
O00X Bi0B O01S 72.6(4) . . ?
O00X Bi0B O026 72.2(4) . . ?
O01F Bi0B Bi0F 100.6(3) . . ?
O01F Bi0B O00X 86.0(5) . . ?
O01F Bi0B O01S 86.8(4) . . ?
O01F Bi0B O026 78.7(4) . . ?
O01S Bi0B Bi0F 38.7(3) . . ?
O01S Bi0B O026 142.6(4) . . ?
O026 Bi0B Bi0F 110.5(3) . . ?
Bi06 Bi0C Bi09 64.317(18) . . ?
Ti0N Bi0C Bi06 98.07(6) . . ?
Ti0N Bi0C Bi09 69.35(6) . . ?
O01U Bi0C Bi06 43.8(3) . . ?
O01U Bi0C Bi09 97.3(3) . . ?
O01U Bi0C Ti0N 84.0(3) . . ?
O01U Bi0C O020 82.1(4) . . ?
O01U Bi0C O02I 82.4(4) . . ?
O01U Bi0C O02V 85.8(4) . . ?
O01U Bi0C O04Q 87.6(4) . . ?
O020 Bi0C Bi06 77.1(3) . . ?
O020 Bi0C Bi09 42.4(3) . . ?
O020 Bi0C Ti0N 28.4(3) . . ?
O020 Bi0C O04Q 146.6(4) . . ?
O02I Bi0C Bi06 66.1(3) . . ?
O02I Bi0C Bi09 103.9(3) . . ?
O02I Bi0C Ti0N 163.9(3) . . ?
O02I Bi0C O020 139.7(4) . . ?
O02I Bi0C O02V 71.9(4) . . ?
O02I Bi0C O04Q 69.0(4) . . ?
O02V Bi0C Bi06 42.7(3) . . ?
O02V Bi0C Bi09 32.9(3) . . ?
O02V Bi0C Ti0N 98.5(3) . . ?
O02V Bi0C O020 70.1(4) . . ?
O02V Bi0C O04Q 140.9(4) . . ?
O04Q Bi0C Bi06 115.8(3) . . ?
O04Q Bi0C Bi09 170.8(3) . . ?
O04Q Bi0C Ti0N 119.0(3) . . ?
O016 Bi0D Bi05 99.1(3) . . ?
O016 Bi0D O01R 86.9(5) . . ?
O016 Bi0D O02I 86.9(4) . . ?
O016 Bi0D O02Z 155.9(4) . . ?
O016 Bi0D O04Q 94.8(5) . . ?
O01R Bi0D Bi05 37.8(3) . . ?
O01R Bi0D O02Z 76.6(4) . . ?
O01R Bi0D O04Q 141.4(4) . . ?
O02I Bi0D Bi05 39.8(3) . . ?
O02I Bi0D O01R 73.8(4) . . ?
O02I Bi0D O02Z 71.8(5) . . ?
O02I Bi0D O04Q 67.9(4) . . ?
O02Z Bi0D Bi05 57.3(3) . . ?
O04Q Bi0D Bi05 104.5(3) . . ?
O04Q Bi0D O02Z 87.6(4) . . ?
Bi0G Bi0E Bi01 118.67(2) . 2_666 ?
O00Y Bi0E Bi01 38.1(3) . 2_666 ?
O00Y Bi0E Bi0G 95.8(3) . . ?
O00Y Bi0E O01D 81.6(4) . . ?
O00Y Bi0E O027 151.5(4) . . ?
O00Y Bi0E O02Y 70.6(4) . 2_666 ?
O01D Bi0E Bi01 119.6(3) . 2_666 ?
O01D Bi0E Bi0G 46.3(3) . . ?
O01D Bi0E O027 79.6(4) . . ?
O01D Bi0E O02Y 145.1(4) . 2_666 ?
O027 Bi0E Bi01 149.7(3) . 2_666 ?
O027 Bi0E Bi0G 55.8(3) . . ?
O02K Bi0E Bi01 89.6(3) . 2_666 ?
O02K Bi0E Bi0G 34.2(3) . . ?
O02K Bi0E O00Y 82.4(4) . . ?
O02K Bi0E O01D 74.9(4) . . ?
O02K Bi0E O027 72.1(4) . . ?
O02K Bi0E O02Y 80.7(4) . 2_666 ?
O02Y Bi0E Bi01 35.0(3) 2_666 2_666 ?
O02Y Bi0E Bi0G 114.8(3) 2_666 . ?
O02Y Bi0E O027 116.1(4) 2_666 . ?
O00X Bi0F Bi0B 35.1(3) . . ?
O00X Bi0F O016 62.2(4) . . ?
O00X Bi0F O01M 128.6(4) . . ?
O00X Bi0F O01U 157.3(4) . . ?
O016 Bi0F Bi0B 95.7(2) . . ?
O016 Bi0F O01U 102.0(3) . . ?
O01M Bi0F Bi0B 99.2(3) . . ?
O01M Bi0F O016 160.3(4) . . ?
O01M Bi0F O01U 62.1(4) . . ?
O01S Bi0F Bi0B 35.7(3) . . ?
O01S Bi0F O00X 66.2(4) . . ?
O01S Bi0F O016 128.3(4) . . ?
O01S Bi0F O01M 64.0(4) . . ?
O01S Bi0F O01U 125.4(4) . . ?
O01U Bi0F Bi0B 161.1(2) . . ?
O02M Bi0F Bi0B 101.4(3) . . ?
O02M Bi0F O00X 85.8(4) . . ?
O02M Bi0F O016 81.3(4) . . ?
O02M Bi0F O01M 83.2(4) . . ?
O02M Bi0F O01S 91.2(4) . . ?
O02M Bi0F O01U 75.2(4) . . ?
Bi03 Bi0G Bi0E 62.205(17) . . ?
Ti0L Bi0G Bi03 99.88(5) . . ?
Ti0L Bi0G Bi0E 65.88(5) . . ?
O00X Bi0G Bi03 65.5(3) . . ?
O00X Bi0G Bi0E 116.9(3) . . ?
O00X Bi0G Ti0L 156.6(3) . . ?
O00X Bi0G O016 72.8(4) . . ?
O00X Bi0G O01D 141.4(4) . . ?
O00X Bi0G O02K 83.0(4) . . ?
O016 Bi0G Bi03 51.8(3) . . ?
O016 Bi0G Bi0E 99.0(3) . . ?
O016 Bi0G Ti0L 83.8(3) . . ?
O016 Bi0G O01D 81.8(4) . . ?
O016 Bi0G O02K 89.4(4) . . ?
O01D Bi0G Bi03 76.0(2) . . ?
O01D Bi0G Bi0E 38.9(2) . . ?
O01D Bi0G Ti0L 29.1(2) . . ?
O02K Bi0G Bi03 38.9(3) . . ?
O02K Bi0G Bi0E 33.9(3) . . ?
O02K Bi0G Ti0L 96.8(3) . . ?
O02K Bi0G O01D 67.8(4) . . ?
Bi0I Bi0H Bi0A 62.147(19) 2_666 . ?
O01P Bi0H Bi0A 122.2(3) 2_666 . ?
O01P Bi0H Bi0I 111.3(3) 2_666 2_666 ?
O01V Bi0H Bi0A 34.7(3) . . ?
O01V Bi0H Bi0I 39.1(3) . 2_666 ?
O01V Bi0H O01P 142.6(4) . 2_666 ?
O01V Bi0H O02N 82.3(4) . 2_666 ?
O01V Bi0H O030 79.7(5) . . ?
O01V Bi0H O031 73.4(5) . . ?
O01V Bi0H O03U 70.1(6) . . ?
O02N Bi0H Bi0A 116.9(3) 2_666 . ?
O02N Bi0H Bi0I 69.3(3) 2_666 2_666 ?
O02N Bi0H O01P 111.2(4) 2_666 2_666 ?
O02N Bi0H O031 148.1(5) 2_666 . ?
O02N Bi0H O03U 117.4(7) 2_666 . ?
O030 Bi0H Bi0A 92.1(3) . . ?
O030 Bi0H Bi0I 41.3(3) . 2_666 ?
O030 Bi0H O01P 71.4(4) . 2_666 ?
O030 Bi0H O02N 74.6(4) . 2_666 ?
O030 Bi0H O031 80.9(4) . . ?
O030 Bi0H O03U 144.7(5) . . ?
O031 Bi0H Bi0A 43.4(3) . . ?
O031 Bi0H Bi0I 78.8(3) . 2_666 ?
O031 Bi0H O01P 79.0(4) . 2_666 ?
O031 Bi0H O03U 73.5(6) . . ?
O03U Bi0H Bi0A 52.6(4) . . ?
O03U Bi0H Bi0I 108.7(5) . 2_666 ?
O03U Bi0H O01P 125.0(7) . 2_666 ?
Bi0H Bi0I Bi0A 59.222(18) 2_666 2_666 ?
O010 Bi0I Bi0A 148.9(3) . 2_666 ?
O010 Bi0I Bi0H 93.0(3) . 2_666 ?
O010 Bi0I O01B 73.8(4) . 2_666 ?
O010 Bi0I O01V 115.0(4) . 2_666 ?
O010 Bi0I O02L 77.2(4) . 2_666 ?
O010 Bi0I O02M 115.4(4) . 2_666 ?
O010 Bi0I O030 76.9(4) . 2_666 ?
O01B Bi0I Bi0A 136.4(2) 2_666 2_666 ?
O01B Bi0I Bi0H 140.5(2) 2_666 2_666 ?
O01V Bi0I Bi0A 34.0(3) 2_666 2_666 ?
O01V Bi0I Bi0H 35.9(3) 2_666 2_666 ?
O01V Bi0I O01B 168.2(4) 2_666 2_666 ?
O01V Bi0I O02M 111.1(4) 2_666 2_666 ?
O01V Bi0I O030 71.9(4) 2_666 2_666 ?
O02L Bi0I Bi0A 92.0(3) 2_666 2_666 ?
O02L Bi0I Bi0H 97.8(3) 2_666 2_666 ?
O02L Bi0I O01B 114.4(4) 2_666 2_666 ?
O02L Bi0I O01V 76.2(4) 2_666 2_666 ?
O02L Bi0I O02M 72.7(4) 2_666 2_666 ?
O02L Bi0I O030 124.4(4) 2_666 2_666 ?
O02M Bi0I Bi0A 88.1(2) 2_666 2_666 ?
O02M Bi0I Bi0H 146.1(2) 2_666 2_666 ?
O02M Bi0I O01B 69.3(3) 2_666 2_666 ?
O030 Bi0I Bi0A 86.0(3) 2_666 2_666 ?
O030 Bi0I Bi0H 36.6(3) 2_666 2_666 ?
O030 Bi0I O01B 103.9(4) 2_666 2_666 ?
O030 Bi0I O02M 162.0(4) 2_666 2_666 ?
O01M Bi0J O01U 77.5(4) . . ?
O01M Bi0J O01W 85.2(5) . . ?
O01M Bi0J O02O 78.6(4) . . ?
O01U Bi0J O02O 148.6(4) . . ?
O01W Bi0J O01U 81.9(4) . . ?
O01W Bi0J O02O 76.2(4) . . ?
O011 Ti0K O012 169.8(5) . . ?
O011 Ti0K O018 84.9(5) . . ?
O011 Ti0K O01G 98.6(6) . . ?
O011 Ti0K O02B 89.3(6) . . ?
O012 Ti0K O018 85.0(5) . . ?
O012 Ti0K O01G 81.0(5) . . ?
O018 Ti0K O01G 81.5(5) . . ?
O01C Ti0K O011 96.4(6) . . ?
O01C Ti0K O012 83.5(6) . . ?
O01C Ti0K O018 95.5(5) . . ?
O01C Ti0K O01G 164.4(6) . . ?
O01C Ti0K O02B 100.4(5) . . ?
O02B Ti0K O012 100.8(6) . . ?
O02B Ti0K O018 163.6(5) . . ?
O02B Ti0K O01G 84.2(5) . . ?
Ti0M Ti0L Bi0G 107.96(12) . . ?
O00U Ti0L Bi0G 137.1(4) . . ?
O00U Ti0L Ti0M 37.5(4) . . ?
O00U Ti0L O00V 75.6(6) . . ?
O00U Ti0L O019 79.8(5) . . ?
O00V Ti0L Bi0G 81.1(4) . . ?
O00V Ti0L Ti0M 39.0(4) . . ?
O00V Ti0L O019 79.9(5) . . ?
O014 Ti0L Bi0G 118.7(4) . . ?
O014 Ti0L Ti0M 129.0(4) . . ?
O014 Ti0L O00U 91.8(6) . . ?
O014 Ti0L O00V 159.0(6) . . ?
O014 Ti0L O019 81.4(5) . . ?
O014 Ti0L O01E 100.4(5) . . ?
O019 Ti0L Bi0G 130.7(4) . . ?
O019 Ti0L Ti0M 83.6(3) . . ?
O01D Ti0L Bi0G 46.5(4) . . ?
O01D Ti0L Ti0M 101.8(4) . . ?
O01D Ti0L O00U 105.3(5) . . ?
O01D Ti0L O00V 103.4(5) . . ?
O01D Ti0L O014 96.0(5) . . ?
O01D Ti0L O019 174.4(5) . . ?
O01D Ti0L O01E 94.2(5) . . ?
O01E Ti0L Bi0G 52.2(4) . . ?
O01E Ti0L Ti0M 125.0(4) . . ?
O01E Ti0L O00U 155.8(5) . . ?
O01E Ti0L O00V 86.2(5) . . ?
O01E Ti0L O019 81.5(5) . . ?
O00U Ti0M Ti0L 36.4(4) . . ?
O00U Ti0M O00V 72.7(5) . . ?
O00U Ti0M O00Z 88.6(5) . . ?
O00V Ti0M Ti0L 37.1(4) . . ?
O00W Ti0M Ti0L 130.0(4) . . ?
O00W Ti0M O00U 166.2(6) . . ?
O00W Ti0M O00V 94.5(6) . . ?
O00W Ti0M O00Z 83.8(5) . . ?
O00Z Ti0M Ti0L 76.0(3) . . ?
O00Z Ti0M O00V 78.4(5) . . ?
O015 Ti0M Ti0L 122.7(4) . . ?
O015 Ti0M O00U 89.3(6) . . ?
O015 Ti0M O00V 158.6(5) . . ?
O015 Ti0M O00W 102.1(6) . . ?
O015 Ti0M O00Z 89.9(6) . . ?
O01Q Ti0M Ti0L 104.4(5) . . ?
O01Q Ti0M O00U 97.2(6) . . ?
O01Q Ti0M O00V 96.1(6) . . ?
O01Q Ti0M O00W 89.0(7) . . ?
O01Q Ti0M O00Z 170.6(7) . . ?
O01Q Ti0M O015 97.6(7) . . ?
Ti0S Ti0N Bi0C 109.31(12) . . ?
O013 Ti0N Bi0C 86.2(4) . . ?
O013 Ti0N Ti0S 39.2(4) . . ?
O013 Ti0N O025 78.5(5) . . ?
O01J Ti0N Bi0C 54.1(4) . . ?
O01J Ti0N Ti0S 125.6(4) . . ?
O01J Ti0N O013 86.4(6) . . ?
O01J Ti0N O01K 99.8(6) . . ?
O01J Ti0N O01N 157.0(5) . . ?
O01J Ti0N O025 82.1(5) . . ?
O01K Ti0N Bi0C 115.6(4) . . ?
O01K Ti0N Ti0S 129.4(4) . . ?
O01K Ti0N O013 156.9(5) . . ?
O01K Ti0N O01N 92.3(6) . . ?
O01K Ti0N O025 80.3(5) . . ?
O01N Ti0N Bi0C 136.0(4) . . ?
O01N Ti0N Ti0S 37.4(4) . . ?
O01N Ti0N O013 75.2(6) . . ?
O01N Ti0N O025 80.8(5) . . ?
O020 Ti0N Bi0C 44.2(4) . . ?
O020 Ti0N Ti0S 103.2(4) . . ?
O020 Ti0N O013 108.3(6) . . ?
O020 Ti0N O01J 93.9(5) . . ?
O020 Ti0N O01K 93.6(6) . . ?
O020 Ti0N O01N 104.8(6) . . ?
O020 Ti0N O025 172.0(6) . . ?
O025 Ti0N Bi0C 134.4(3) . . ?
O025 Ti0N Ti0S 84.7(4) . . ?
Ti00 Ti0O Bi0A 107.38(18) . . ?
O024 Ti0O Bi0A 115.5(5) . . ?
O024 Ti0O Ti00 131.0(5) . . ?
O024 Ti0O O02E 92.1(7) . . ?
O024 Ti0O O02S 100.3(6) . . ?
O024 Ti0O O033 160.0(6) . . ?
O024 Ti0O O036 82.5(6) . . ?
O02E Ti0O Bi0A 136.0(6) . . ?
O02E Ti0O Ti00 39.2(5) . . ?
O02E Ti0O O033 76.8(7) . . ?
O02E Ti0O O036 81.3(7) . . ?
O02S Ti0O Bi0A 54.6(4) . . ?
O02S Ti0O Ti00 124.0(4) . . ?
O02S Ti0O O02E 156.5(6) . . ?
O02S Ti0O O033 85.2(6) . . ?
O02S Ti0O O036 80.6(7) . . ?
O031 Ti0O Bi0A 42.1(5) . . ?
O031 Ti0O Ti00 102.2(5) . . ?
O031 Ti0O O024 94.7(6) . . ?
O031 Ti0O O02E 106.1(7) . . ?
O031 Ti0O O02S 92.8(7) . . ?
O031 Ti0O O033 104.2(7) . . ?
O031 Ti0O O036 172.2(8) . . ?
O033 Ti0O Bi0A 83.4(5) . . ?
O033 Ti0O Ti00 38.8(5) . . ?
O033 Ti0O O036 79.5(6) . . ?
O036 Ti0O Bi0A 133.1(5) . . ?
O036 Ti0O Ti00 85.1(6) . . ?
O01I Ti0P O01L 99.2(6) . . ?
O01I Ti0P O01X 166.5(6) . . ?
O01I Ti0P O02X 84.6(6) . . ?
O01L Ti0P O01X 83.5(6) . . ?
O01L Ti0P O02X 84.1(6) . . ?
O01X Ti0P O02X 82.5(6) . . ?
O029 Ti0P O01I 91.7(6) . . ?
O029 Ti0P O01L 169.1(6) . . ?
O029 Ti0P O01X 85.9(6) . . ?
O029 Ti0P O02X 97.3(6) . . ?
O02D Ti0P O01I 98.3(7) . . ?
O02D Ti0P O01L 84.0(6) . . ?
O02D Ti0P O01X 95.2(6) . . ?
O02D Ti0P O029 94.3(7) . . ?
O02D Ti0P O02X 168.0(6) . . ?
O01O Ti0Q O028 91.7(7) . . ?
O01O Ti0Q O02G 168.2(6) . . ?
O01O Ti0Q O02J 85.2(6) . . ?
O01O Ti0Q O034 100.6(7) . . ?
O028 Ti0Q O02G 84.2(6) . . ?
O028 Ti0Q O02J 96.5(6) . . ?
O028 Ti0Q O034 167.5(7) . . ?
O02G Ti0Q O02J 84.3(5) . . ?
O02P Ti0Q O01O 96.0(7) . . ?
O02P Ti0Q O028 95.3(7) . . ?
O02P Ti0Q O02G 95.4(6) . . ?
O02P Ti0Q O02J 168.1(6) . . ?
O02P Ti0Q O034 85.0(6) . . ?
O034 Ti0Q O02G 83.4(6) . . ?
O034 Ti0Q O02J 83.2(6) . . ?
O01A Ti0R O02F 169.5(6) . . ?
O01A Ti0R O02H 85.8(5) . . ?
O01A Ti0R O02Q 97.4(6) . . ?
O01A Ti0R O02R 96.6(6) . . ?
O01A Ti0R O02W 90.9(7) . . ?
O02F Ti0R O02H 85.3(5) . . ?
O02Q Ti0R O02F 92.5(6) . . ?
O02Q Ti0R O02H 167.4(6) . . ?
O02Q Ti0R O02R 84.1(5) . . ?
O02R Ti0R O02F 87.8(6) . . ?
O02R Ti0R O02H 83.4(5) . . ?
O02W Ti0R O02F 84.8(6) . . ?
O02W Ti0R O02H 97.6(6) . . ?
O02W Ti0R O02Q 94.5(6) . . ?
O02W Ti0R O02R 172.4(7) . . ?
O013 Ti0S Ti0N 37.4(4) . . ?
O013 Ti0S O02T 79.7(5) . . ?
O01N Ti0S Ti0N 36.4(4) . . ?
O01N Ti0S O013 72.5(5) . . ?
O01N Ti0S O02T 89.9(5) . . ?
O02A Ti0S Ti0N 125.8(5) . . ?
O02A Ti0S O013 89.9(6) . . ?
O02A Ti0S O01N 162.1(6) . . ?
O02A Ti0S O02T 83.4(6) . . ?
O02T Ti0S Ti0N 76.3(4) . . ?
O02U Ti0S Ti0N 124.0(6) . . ?
O02U Ti0S O013 160.2(7) . . ?
O02U Ti0S O01N 91.2(7) . . ?
O02U Ti0S O02A 105.2(7) . . ?
O02U Ti0S O02T 89.4(7) . . ?
O02U Ti0S O039 95.5(10) . . ?
O039 Ti0S Ti0N 106.3(6) . . ?
O039 Ti0S O013 97.5(8) . . ?
O039 Ti0S O01N 96.9(7) . . ?
O039 Ti0S O02A 88.6(8) . . ?
O039 Ti0S O02T 171.5(8) . . ?
O02E Ti00 Ti0O 37.0(5) . . ?
O02E Ti00 O10 87.8(8) . . ?
O033 Ti00 Ti0O 38.6(4) . . ?
O033 Ti00 O02E 74.4(7) . . ?
O033 Ti00 O10 82.6(10) . . ?
O050 Ti00 Ti0O 123.9(13) . . ?
O050 Ti00 O02E 87.3(14) . . ?
O050 Ti00 O033 161.2(17) . . ?
O050 Ti00 O069 79(3) . . ?
O050 Ti00 O10 101(3) . . ?
O050 Ti00 O14 102.9(17) . . ?
O069 Ti00 Ti0O 114.3(16) . . ?
O069 Ti00 O02E 105.7(17) . . ?
O069 Ti00 O033 101.6(16) . . ?
O069 Ti00 O10 166.4(17) . . ?
O069 Ti00 O14 85.9(18) . . ?
O10 Ti00 Ti0O 77.0(7) . . ?
O14 Ti00 Ti0O 131.0(9) . . ?
O14 Ti00 O02E 165.9(10) . . ?
O14 Ti00 O033 95.9(10) . . ?
O14 Ti00 O10 80.8(11) . . ?
Ti0L O00U Ti0M 106.1(6) . . ?
C037 O00U Ti0L 118.7(10) . . ?
C037 O00U Ti0M 130.6(10) . . ?
Ti0L O00V Ti0M 103.8(6) . . ?
C04E O00V Ti0L 123.2(11) . . ?
C04E O00V Ti0M 126.6(11) . . ?
C032 O00W Ti0M 133.5(12) . . ?
Bi0B O00X Bi0F 105.8(5) . . ?
Bi0B O00X Bi0G 125.6(5) . . ?
Bi0G O00X Bi0F 115.2(5) . . ?
Bi01 O00Y Bi03 93.1(4) 2_666 . ?
Bi07 O00Y Bi01 124.6(5) . 2_666 ?
Bi07 O00Y Bi03 113.0(4) . . ?
Bi07 O00Y Bi0E 117.2(5) . . ?
Bi0E O00Y Bi01 106.2(4) . 2_666 ?
Bi0E O00Y Bi03 96.9(4) . . ?
C03N O00Z Ti0M 124.4(12) . . ?
Bi05 O010 Bi03 110.3(4) . . ?
Bi05 O010 Bi06 113.6(4) . . ?
Bi05 O010 Bi0I 115.0(4) . . ?
Bi06 O010 Bi03 102.0(4) . . ?
Bi0I O010 Bi03 102.2(4) . . ?
Bi0I O010 Bi06 112.3(4) . . ?
C03D O011 Ti0K 133.1(11) . . ?
Ti0K O012 Bi04 129.9(5) . . ?
C051 O012 Bi04 90.3(11) . . ?
C051 O012 Ti0K 130.5(12) . . ?
Ti0N O013 Ti0S 103.4(6) . . ?
C05C O013 Ti0N 123.2(12) . . ?
C05C O013 Ti0S 128.6(11) . . ?
C048 O014 Ti0L 125.3(11) . . ?
C03P O015 Ti0M 133.1(13) . . ?
Bi0D O016 Bi0F 119.4(4) . . ?
Bi0D O016 Bi0G 130.0(5) . . ?
Bi0G O016 Bi0F 104.7(4) . . ?
C04I O018 Ti0K 133.9(11) . . ?
C03A O019 Ti0L 116.4(11) . . ?
C03A O019 C03I 113.5(15) . . ?
C03I O019 Ti0L 120.1(12) . . ?
C035 O01A Ti0R 126.3(12) . . ?
Bi02 O01B Bi03 115.5(5) . . ?
Bi02 O01B Bi06 111.3(4) . 2_666 ?
Bi02 O01B Bi0I 112.9(5) . 2_666 ?
Bi03 O01B Bi06 109.6(4) . 2_666 ?
Bi03 O01B Bi0I 107.4(4) . 2_666 ?
Bi06 O01B Bi0I 98.8(4) 2_666 2_666 ?
C03M O01C Ti0K 133.3(12) . . ?
Bi0E O01D Bi0G 94.8(4) . . ?
Ti0L O01D Bi0E 146.8(6) . . ?
Ti0L O01D Bi0G 104.4(5) . . ?
C03F O01E Ti0L 129.2(10) . . ?
Bi08 O01F Bi02 103.7(4) . . ?
Bi0B O01F Bi02 121.3(6) . . ?
Bi0B O01F Bi08 131.4(6) . . ?
C055 O01G Ti0K 130.1(11) . . ?
C051 O01H Bi04 100.7(11) . . ?
C05S O01I Ti0P 130.3(14) . . ?
C054 O01J Ti0N 126.3(10) . . ?
C04U O01K Ti0N 126.0(12) . . ?
C03H O01L Ti0P 131.2(12) . . ?
Bi0A O01M Bi0F 107.8(5) . . ?
Bi0J O01M Bi0A 129.1(6) . . ?
Bi0J O01M Bi0F 111.6(5) . . ?
Ti0N O01N Ti0S 106.2(6) . . ?
C04W O01N Ti0N 119.1(11) . . ?
C04W O01N Ti0S 130.3(11) . . ?
C03Z O01O Ti0Q 127.0(12) . . ?
C05B O01P Bi0H 102.5(12) . 2_666 ?
C43 O01Q Ti0M 139.8(18) . . ?
Bi07 O01R Bi05 108.5(5) . . ?
Bi0D O01R Bi05 107.4(5) . . ?
Bi0D O01R Bi07 137.5(6) . . ?
Bi0A O01S Bi0F 112.6(5) . . ?
Bi0B O01S Bi0A 133.5(6) . . ?
Bi0B O01S Bi0F 105.6(5) . . ?
Bi04 O01T Bi02 124.8(5) . 2_666 ?
Bi04 O01T Bi09 119.4(5) . . ?
Bi09 O01T Bi02 106.6(4) . 2_666 ?
Bi06 O01U Bi0F 92.5(3) . . ?
Bi0C O01U Bi06 100.8(4) . . ?
Bi0C O01U Bi0F 124.0(4) . . ?
Bi0C O01U Bi0J 127.0(5) . . ?
Bi0J O01U Bi06 108.3(4) . . ?
Bi0J O01U Bi0F 98.3(4) . . ?
Bi0A O01V Bi01 111.6(4) . . ?
Bi0A O01V Bi0I 109.6(5) . 2_666 ?
Bi0H O01V Bi01 120.9(5) . . ?
Bi0H O01V Bi0A 111.0(5) . . ?
Bi0H O01V Bi0I 105.0(5) . 2_666 ?
Bi0I O01V Bi01 97.2(4) 2_666 . ?
Bi01 O01W Bi06 98.3(4) . . ?
Bi04 O01W Bi01 100.5(5) . . ?
Bi04 O01W Bi06 104.8(4) . . ?
Bi0J O01W Bi01 120.0(6) . . ?
Bi0J O01W Bi04 126.3(5) . . ?
Bi0J O01W Bi06 102.6(5) . . ?
C05B O01X Ti0P 133.7(13) . . ?
C067 O01Y Bi09 117.9(13) . . ?
Bi09 O020 Bi0C 92.4(4) . . ?
Ti0N O020 Bi09 150.4(7) . . ?
Ti0N O020 Bi0C 107.4(5) . . ?
C03H O021 Bi07 99.1(11) . . ?
Bi02 O023 Bi09 109.8(5) . 2_666 ?
Bi08 O023 Bi02 112.9(5) . . ?
Bi08 O023 Bi09 135.3(6) . 2_666 ?
C05R O024 Ti0O 123.7(18) . . ?
C04C O025 Ti0N 121.0(11) . . ?
C04F O025 Ti0N 117.4(11) . . ?
C04F O025 C04C 112.3(14) . . ?
C04Y O026 Bi0B 112.1(12) . . ?
C03N O027 Bi0E 108.1(12) . . ?
C05P O028 Ti0Q 136.8(11) . . ?
C045 O029 Ti0P 130.7(12) . . ?
C042 O02A Ti0S 126.1(11) . . ?
C04M O02B Ti0K 127.8(12) . . ?
C044 O02C Bi08 141.4(11) . . ?
C04G O02D Ti0P 135.1(14) . . ?
Ti0O O02E Ti00 103.9(8) . . ?
C05E O02E Ti0O 114.4(18) . . ?
C05E O02E Ti00 135.7(15) . . ?
C03Y O02F Ti0R 130.0(13) . . ?
C04A O02G Ti0Q 129.4(10) . . ?
C057 O02H Ti0R 129.0(12) . . ?
Bi0C O02I Bi05 114.7(5) . . ?
Bi0D O02I Bi05 104.9(5) . . ?
Bi0D O02I Bi0C 127.0(5) . . ?
C04H O02J Ti0Q 128.9(12) . . ?
Bi03 O02K Bi02 94.9(4) . . ?
Bi0E O02K Bi02 119.3(5) . . ?
Bi0E O02K Bi03 111.5(5) . . ?
Bi0E O02K Bi0G 111.9(5) . . ?
Bi0G O02K Bi02 112.3(4) . . ?
Bi0G O02K Bi03 104.8(5) . . ?
Bi01 O02L Bi03 110.2(4) . 2_666 ?
Bi01 O02L Bi06 108.7(4) . . ?
Bi01 O02L Bi0I 116.0(5) . 2_666 ?
Bi03 O02L Bi06 103.9(4) 2_666 . ?
Bi0I O02L Bi03 109.6(4) 2_666 2_666 ?
Bi0I O02L Bi06 107.8(4) 2_666 . ?
Bi03 O02M Bi0I 103.7(4) . 2_666 ?
Bi06 O02M Bi03 109.9(5) . . ?
Bi06 O02M Bi0I 106.6(4) . 2_666 ?
Bi0F O02M Bi03 113.5(4) . . ?
Bi0F O02M Bi06 116.3(5) . . ?
Bi0F O02M Bi0I 105.7(5) . 2_666 ?
Bi07 O02N Bi05 106.1(5) . . ?
Bi07 O02N Bi0H 135.1(6) . 2_666 ?
Bi0H O02N Bi05 113.8(5) 2_666 . ?
C055 O02O Bi0J 123.5(13) . . ?
C44 O02P Ti0Q 135.5(12) . . ?
C04Z O02Q Ti0R 137.1(13) . . ?
C04Y O02R Ti0R 136.6(11) . . ?
C05H O02S Ti0O 132.7(12) . . ?
C067 O02T Ti0S 120.4(11) . . ?
C46 O02U Ti0S 133.7(15) . . ?
Bi06 O02V Bi05 95.1(4) . . ?
Bi09 O02V Bi05 130.0(5) . . ?
Bi09 O02V Bi06 112.8(5) . . ?
Bi09 O02V Bi0C 112.7(5) . . ?
Bi0C O02V Bi05 101.5(4) . . ?
Bi0C O02V Bi06 99.8(5) . . ?
C049 O02W Ti0R 131.9(13) . . ?
C068 O02X Ti0P 133.0(14) . . ?
Bi01 O02Y Bi0E 106.7(5) . 2_666 ?
Bi04 O02Y Bi01 109.0(5) . . ?
Bi04 O02Y Bi0E 139.3(6) . 2_666 ?
C068 O02Z Bi0D 124.0(13) . . ?
Bi08 O030 Bi05 119.3(5) . 2_666 ?
Bi08 O030 Bi0H 120.0(6) . . ?
Bi08 O030 Bi0I 116.7(5) . 2_666 ?
Bi0H O030 Bi05 101.4(4) . 2_666 ?
Bi0H O030 Bi0I 102.1(4) . 2_666 ?
Bi0I O030 Bi05 92.7(4) 2_666 2_666 ?
Bi0H O031 Bi0A 94.4(5) . . ?
Ti0O O031 Bi0A 110.1(7) . . ?
Ti0O O031 Bi0H 149.7(8) . . ?
O00W C032 C03C 119.0(18) . . ?
O00W C032 C03S 123.6(18) . . ?
C03S C032 C03C 117(2) . . ?
Ti0O O033 Ti00 102.6(7) . . ?
C23 O033 Ti0O 121.2(15) . . ?
C23 O033 Ti00 130.0(15) . . ?
C06G O034 Ti0Q 134.9(13) . . ?
O01A C035 C03O 121.6(16) . . ?
O01A C035 C05Z 119.0(18) . . ?
C05Z C035 C03O 119.2(19) . . ?
C31 O036 Ti0O 122.1(14) . . ?
C27 O036 Ti0O 116.6(16) . . ?
C27 O036 C31 113(2) . . ?
O00U C037 H03A 108.7 . . ?
O00U C037 H03B 108.7 . . ?
O00U C037 C03J 114.0(16) . . ?
H03A C037 H03B 107.6 . . ?
C03J C037 H03A 108.7 . . ?
C03J C037 H03B 108.7 . . ?
C36 O039 Ti0S 136.1(18) . . ?
O019 C03A H03C 109.2 . . ?
O019 C03A H03D 109.2 . . ?
O019 C03A C03J 112.0(14) . . ?
H03C C03A H03D 107.9 . . ?
C03J C03A H03C 109.2 . . ?
C03J C03A H03D 109.2 . . ?
C03E C03B H03E 119.3 . . ?
C03W C03B H03E 119.3 . . ?
C03W C03B C03E 121.4(19) . . ?
C032 C03C H03F 119.9 . . ?
C03L C03C C032 120(2) . . ?
C03L C03C H03F 119.9 . . ?
O011 C03D C043 121.0(18) . . ?
O011 C03D C04V 122.9(16) . . ?
C04V C03D C043 116.0(19) . . ?
C03B C03E H03G 120.3 . . ?
C03B C03E C03M 119.4(19) . . ?
C03M C03E H03G 120.3 . . ?
O01E C03F H03H 110.1 . . ?
O01E C03F H03I 110.1 . . ?
O01E C03F C04S 107.8(13) . . ?
H03H C03F H03I 108.5 . . ?
C04S C03F H03H 110.1 . . ?
C04S C03F H03I 110.1 . . ?
C06G O03G Bi0A 131.1(12) . . ?
O01L C03H C03R 116.5(17) . . ?
O021 C03H O01L 120.2(16) . . ?
O021 C03H C03R 123.2(18) . . ?
O019 C03I H03J 109.8 . . ?
O019 C03I H03K 109.8 . . ?
O019 C03I C04S 109.4(16) . . ?
H03J C03I H03K 108.3 . . ?
C04S C03I H03J 109.8 . . ?
C04S C03I H03K 109.8 . . ?
C037 C03J C03A 108.0(17) . . ?
C037 C03J C048 110.4(15) . . ?
C03A C03J C048 108.5(16) . . ?
C04K C03J C037 110.6(16) . . ?
C04K C03J C03A 107.4(15) . . ?
C04K C03J C048 111.8(17) . . ?
C041 C03K H03L 120.4 . . ?
C041 C03K C04X 119(2) . . ?
C04X C03K H03L 120.4 . . ?
C03C C03L H03M 118.4 . . ?
C03C C03L C063 123(2) . . ?
C063 C03L H03M 118.4 . . ?
O01C C03M C03E 118.1(18) . . ?
O01C C03M C04R 121.7(16) . . ?
C04R C03M C03E 120.2(18) . . ?
O00Z C03N O027 121.5(18) . . ?
O00Z C03N C03S 119.0(19) . . ?
O027 C03N C03S 119.4(18) . . ?
C035 C03O C057 124.2(17) . . ?
C035 C03O C060 118.6(17) . . ?
C060 C03O C057 117.2(17) . . ?
O015 C03P H03N 109.5 . . ?
O015 C03P H03O 109.5 . . ?
O015 C03P H03P 109.5 . . ?
H03N C03P H03O 109.5 . . ?
H03N C03P H03P 109.5 . . ?
H03O C03P H03P 109.5 . . ?
C04D C03Q H03Q 122.0 . . ?
C052 C03Q H03Q 122.0 . . ?
C052 C03Q C04D 116.1(19) . . ?
C046 C03R C03H 118.6(19) . . ?
C046 C03R C04G 119(2) . . ?
C04G C03R C03H 122.2(18) . . ?
C032 C03S C03N 120(2) . . ?
C03V C03S C032 123.0(18) . . ?
C03V C03S C03N 116.8(18) . . ?
C04J C03T H03T 119.9 . . ?
C04J C03T C04N 120(2) . . ?
C04N C03T H03T 119.9 . . ?
C52 O03U Bi0H 111(3) . . ?
C03S C03V H03V 118.9 . . ?
C03S C03V C063 122(2) . . ?
C063 C03V H03V 118.9 . . ?
C03B C03W H03W 120.5 . . ?
C03B C03W C03X 119.1(19) . . ?
C03X C03W H03W 120.5 . . ?
C03W C03X H03X 120.0 . . ?
C03W C03X C04R 120(2) . . ?
C04R C03X H03X 120.0 . . ?
O02F C03Y O038 118.8(19) . . ?
O02F C03Y C05X 122(2) . . ?
O038 C03Y C05X 119.1(19) . . ?
O01O C03Z C05K 121.9(16) . . ?
O01O C03Z C05N 120.4(17) . . ?
C05N C03Z C05K 117.7(17) . . ?
C04G C040 H040 120.3 . . ?
C05L C040 H040 120.3 . . ?
C05L C040 C04G 119(2) . . ?
C03K C041 H041 118.6 . . ?
C03K C041 C04V 123(2) . . ?
C04V C041 H041 118.6 . . ?
C03D C043 H043 118.7 . . ?
C04X C043 C03D 123(2) . . ?
C04X C043 H043 118.7 . . ?
O02C C044 H044 116.5 . . ?
N05M C044 O02C 127(2) . . ?
N05M C044 H044 116.5 . . ?
O029 C045 C7 120.6(19) . . ?
C066 C045 O029 115(2) . . ?
C066 C045 C7 124(2) . . ?
C03R C046 H046 119.3 . . ?
C05J C046 C03R 121(2) . . ?
C05J C046 H046 119.3 . . ?
H04A C047 H04B 109.5 . . ?
H04A C047 H04C 109.5 . . ?
H04B C047 H04C 109.5 . . ?
C04K C047 H04A 109.5 . . ?
C04K C047 H04B 109.5 . . ?
C04K C047 H04C 109.5 . . ?
O014 C048 C03J 114.7(14) . . ?
O014 C048 H04D 108.6 . . ?
O014 C048 H04E 108.6 . . ?
C03J C048 H04D 108.6 . . ?
C03J C048 H04E 108.6 . . ?
H04D C048 H04E 107.6 . . ?
O02W C049 C05X 121.4(17) . . ?
O02W C049 C50 115(2) . . ?
C50 C049 C05X 123(2) . . ?
O02G C04A O04Q 115.7(14) . . ?
O02G C04A C06C 125.4(13) . . ?
O04Q C04A C06C 118.5(13) . . ?
C04Z C04B H04F 120.4 . . ?
C04Z C04B C059 119(2) . . ?
C059 C04B H04F 120.4 . . ?
O025 C04C H04G 109.7 . . ?
O025 C04C H04H 109.7 . . ?
O025 C04C C05V 109.6(15) . . ?
H04G C04C H04H 108.2 . . ?
C05V C04C H04G 109.7 . . ?
C05V C04C H04H 109.7 . . ?
C03Q C04D H04I 119.0 . . ?
C05N C04D C03Q 122(2) . . ?
C05N C04D H04I 119.0 . . ?
O00V C04E H04J 109.4 . . ?
O00V C04E H04K 109.4 . . ?
O00V C04E C04S 111.3(15) . . ?
H04J C04E H04K 108.0 . . ?
C04S C04E H04J 109.4 . . ?
C04S C04E H04K 109.4 . . ?
O025 C04F H04L 109.6 . . ?
O025 C04F H04M 109.6 . . ?
O025 C04F C05W 110.4(15) . . ?
H04L C04F H04M 108.1 . . ?
C05W C04F H04L 109.6 . . ?
C05W C04F H04M 109.6 . . ?
O02D C04G C03R 122.2(19) . . ?
O02D C04G C040 119(2) . . ?
C03R C04G C040 119(2) . . ?
O01Z C04H C05K 115.1(16) . . ?
O02J C04H O01Z 123.8(15) . . ?
O02J C04H C05K 121.0(16) . . ?
O017 C04I O018 121.4(17) . . ?
O017 C04I C04V 119.2(17) . . ?
O018 C04I C04V 119.4(15) . . ?
C03T C04J H04N 120.1 . . ?
C059 C04J C03T 120(2) . . ?
C059 C04J H04N 120.1 . . ?
C03J C04K H04O 108.5 . . ?
C03J C04K H04P 108.5 . . ?
C047 C04K C03J 115.2(19) . . ?
C047 C04K H04O 108.5 . . ?
C047 C04K H04P 108.5 . . ?
H04O C04K H04P 107.5 . . ?
O02B C04M C056 121.2(16) . . ?
O02B C04M C062 120.2(18) . . ?
C062 C04M C056 118.6(18) . . ?
C03T C04N C04Y 116(2) . . ?
C03T C04N C04Z 119(2) . . ?
C04Z C04N C04Y 124.1(18) . . ?
H04Q C04O H04R 107.3 . . ?
C05V C04O H04Q 108.1 . . ?
C05V C04O H04R 108.1 . . ?
C1AA C04O H04Q 108.1 . . ?
C1AA C04O H04R 108.1 . . ?
C1AA C04O C05V 117(2) . . ?
C2AA N04P C39 122(4) . . ?
C2AA N04P C57 117(3) . . ?
C39 N04P C57 120(3) . . ?
Bi0C O04Q Bi0D 92.7(4) . . ?
C04A O04Q Bi0C 147.0(11) . . ?
C04A O04Q Bi0D 115.3(10) . . ?
C03M C04R C03X 119.6(17) . . ?
C03M C04R C051 124.1(17) . . ?
C03X C04R C051 116.2(19) . . ?
C03I C04S C03F 111.5(16) . . ?
C03I C04S C04E 111.4(17) . . ?
C03I C04S C4 109.0(16) . . ?
C04E C04S C03F 111.4(15) . . ?
C4 C04S C03F 104.1(16) . . ?
C4 C04S C04E 109.2(17) . . ?
O01K C04U H04S 109.4 . . ?
O01K C04U H04T 109.4 . . ?
O01K C04U C05W 111.1(16) . . ?
H04S C04U H04T 108.0 . . ?
C05W C04U H04S 109.4 . . ?
C05W C04U H04T 109.4 . . ?
C03D C04V C04I 121.8(17) . . ?
C041 C04V C03D 119.2(18) . . ?
C041 C04V C04I 119.1(17) . . ?
O01N C04W H04U 109.2 . . ?
O01N C04W H04V 109.2 . . ?
O01N C04W C05W 112.2(15) . . ?
H04U C04W H04V 107.9 . . ?
C05W C04W H04U 109.2 . . ?
C05W C04W H04V 109.2 . . ?
C03K C04X H04X 120.0 . . ?
C043 C04X C03K 120(2) . . ?
C043 C04X H04X 120.0 . . ?
O026 C04Y O02R 120.6(15) . . ?
O026 C04Y C04N 122.8(18) . . ?
O02R C04Y C04N 116.5(16) . . ?
O02Q C04Z C04B 119.2(19) . . ?
O02Q C04Z C04N 121.1(18) . . ?
C04B C04Z C04N 120(2) . . ?
C75 O050 Ti00 123(7) . . ?
O012 C051 C04R 115.6(17) . . ?
O01H C051 O012 120.1(17) . . ?
O01H C051 C04R 124.3(17) . . ?
C03Q C052 H052 118.5 . . ?
C05K C052 C03Q 123.0(18) . . ?
C05K C052 H052 118.5 . . ?
O01J C054 H05A 109.0 . . ?
O01J C054 H05B 109.0 . . ?
O01J C054 C05V 113.1(14) . . ?
H05A C054 H05B 107.8 . . ?
C05V C054 H05A 109.0 . . ?
C05V C054 H05B 109.0 . . ?
O01G C055 C056 120.1(15) . . ?
O02O C055 O01G 122.2(16) . . ?
O02O C055 C056 117.6(14) . . ?
C04M C056 C055 121.7(16) . . ?
C05O C056 C04M 118.8(17) . . ?
C05O C056 C055 119.4(16) . . ?
O022 C057 O02H 119.4(17) . . ?
O022 C057 C03O 122.2(18) . . ?
O02H C057 C03O 118.3(17) . . ?
C05D C058 H058 120.8 . . ?
C05D C058 C05O 118.4(19) . . ?
C05O C058 H058 120.8 . . ?
C04B C059 H059 119.1 . . ?
C04J C059 C04B 122(2) . . ?
C04J C059 H059 119.1 . . ?
H05C C05A H05D 107.9 . . ?
C05W C05A H05C 109.1 . . ?
C05W C05A H05D 109.1 . . ?
C8 C05A H05C 109.1 . . ?
C8 C05A H05D 109.1 . . ?
C8 C05A C05W 112.3(18) . . ?
O01P C05B O01X 119.8(17) . . ?
O01P C05B C7 122(2) . . ?
O01X C05B C7 117.8(19) . . ?
O013 C05C H05E 109.3 . . ?
O013 C05C H05F 109.3 . . ?
O013 C05C C05V 111.8(16) . . ?
H05E C05C H05F 107.9 . . ?
C05V C05C H05E 109.3 . . ?
C05V C05C H05F 109.3 . . ?
C058 C05D H05G 119.6 . . ?
C058 C05D C062 120.9(18) . . ?
C062 C05D H05G 119.6 . . ?
O02E C05E H05H 107.0 . . ?
O02E C05E H05I 107.0 . . ?
O02E C05E C162 121(3) . . ?
H05H C05E H05I 106.7 . . ?
C162 C05E H05H 107.0 . . ?
C162 C05E H05I 107.0 . . ?
C05S C05F C068 123.6(19) . . ?
C05S C05F C9 118(2) . . ?
C9 C05F C068 118(2) . . ?
C060 C05G H05J 120.2 . . ?
C060 C05G C06E 120(2) . . ?
C06E C05G H05J 120.2 . . ?
O02S C05H H05K 110.8 . . ?
O02S C05H H05L 110.8 . . ?
O02S C05H C17 104.9(16) . . ?
H05K C05H H05L 108.8 . . ?
C17 C05H H05K 110.8 . . ?
C17 C05H H05L 110.8 . . ?
C046 C05J H05M 120.6 . . ?
C046 C05J C05L 119(2) . . ?
C05L C05J H05M 120.6 . . ?
C03Z C05K C04H 120.7(16) . . ?
C052 C05K C03Z 117.5(16) . . ?
C052 C05K C04H 121.7(17) . . ?
C040 C05L C05J 122(2) . . ?
C040 C05L H05N 118.9 . . ?
C05J C05L H05N 118.9 . . ?
C044 N05M C20 119(2) . . ?
C044 N05M C66 121.7(19) . . ?
C20 N05M C66 119(2) . . ?
C03Z C05N H05O 118.2 . . ?
C04D C05N C03Z 124(2) . . ?
C04D C05N H05O 118.2 . . ?
C056 C05O C058 121.9(19) . . ?
C056 C05O H05P 119.1 . . ?
C058 C05O H05P 119.1 . . ?
O024 C05R H05Q 108.8 . . ?
O024 C05R H05R 108.8 . . ?
O024 C05R C162 114(3) . . ?
H05Q C05R H05R 107.7 . . ?
C162 C05R H05Q 108.8 . . ?
C162 C05R H05R 108.8 . . ?
O01I C05S C05F 122(2) . . ?
O01I C05S C06H 118(3) . . ?
C05F C05S C06H 121(2) . . ?
C7 C05T H05T 117.8 . . ?
C19 C05T H05T 117.8 . . ?
C19 C05T C7 124(2) . . ?
C05X C05U H05U 119.4 . . ?
C0AA C05U H05U 119.4 . . ?
C0AA C05U C05X 121(3) . . ?
C04C C05V C04O 106.4(17) . . ?
C04C C05V C054 110.9(18) . . ?
C054 C05V C04O 107.4(17) . . ?
C05C C05V C04C 112.6(17) . . ?
C05C C05V C04O 109.6(19) . . ?
C05C C05V C054 109.7(16) . . ?
C04F C05W C04U 107.5(16) . . ?
C04F C05W C05A 107.7(16) . . ?
C04W C05W C04F 112.0(18) . . ?
C04W C05W C04U 111.2(16) . . ?
C04W C05W C05A 110.6(17) . . ?
C05A C05W C04U 107.6(17) . . ?
C049 C05X C03Y 123(2) . . ?
C049 C05X C05U 116(2) . . ?
C05U C05X C03Y 121(2) . . ?
C035 C05Z H05Z 118.0 . . ?
C035 C05Z C06E 124(2) . . ?
C06E C05Z H05Z 118.0 . . ?
C03O C060 H060 119.1 . . ?
C05G C060 C03O 122(2) . . ?
C05G C060 H060 119.1 . . ?
C066 C061 H061 118.4 . . ?
C19 C061 H061 118.4 . . ?
C19 C061 C066 123(2) . . ?
C04M C062 C05D 121.4(19) . . ?
C04M C062 H062 119.3 . . ?
C05D C062 H062 119.3 . . ?
C03L C063 H063 123.0 . . ?
C03V C063 C03L 114(2) . . ?
C03V C063 H063 123.0 . . ?
C045 C066 C061 118(2) . . ?
C045 C066 H066 121.0 . . ?
C061 C066 H066 121.0 . . ?
O01Y C067 O02T 115.9(19) . . ?
O01Y C067 C05I 122.4(18) . . ?
O02T C067 C05I 121.8(15) . . ?
O02X C068 C05F 118(2) . . ?
O02Z C068 O02X 122.3(19) . . ?
O02Z C068 C05F 119.8(19) . . ?
C120 O069 Ti00 134(5) . . ?
H06A C06A H06B 109.5 . . ?
H06A C06A H06C 109.5 . . ?
H06B C06A H06C 109.5 . . ?
C4 C06A H06A 109.5 . . ?
C4 C06A H06B 109.5 . . ?
C4 C06A H06C 109.5 . . ?
C05G C06E H06E 121.8 . . ?
C05Z C06E C05G 116(2) . . ?
C05Z C06E H06E 121.8 . . ?
O034 C06G C58 118.9(19) . . ?
O03G C06G O034 121.1(17) . . ?
O03G C06G C58 119.9(19) . . ?
C05S C06H H06H 119.9 . . ?
C65 C06H C05S 120(3) . . ?
C65 C06H H06H 119.9 . . ?
C04S C4 H4A 108.2 . . ?
C04S C4 H4B 108.2 . . ?
C06A C4 C04S 116(2) . . ?
C06A C4 H4A 108.2 . . ?
C06A C4 H4B 108.2 . . ?
H4A C4 H4B 107.3 . . ?
C045 C7 C05B 125(2) . . ?
C045 C7 C05T 114(2) . . ?
C05B C7 C05T 120(2) . . ?
C05F C9 H9 120.1 . . ?
C84 C9 C05F 120(3) . . ?
C84 C9 H9 120.1 . . ?
C05A C8 H8A 109.5 . . ?
C05A C8 H8B 109.5 . . ?
C05A C8 H8C 109.5 . . ?
H8A C8 H8B 109.5 . . ?
H8A C8 H8C 109.5 . . ?
H8B C8 H8C 109.5 . . ?
C52 O10 Ti00 127(2) . . ?
C42 O14 Ti00 134(2) . . ?
C23 C17 C05H 110(2) . . ?
C23 C17 C29 111(3) . . ?
C29 C17 C05H 98(2) . . ?
C31 C17 C05H 115(3) . . ?
C31 C17 C23 110(3) . . ?
C31 C17 C29 111(2) . . ?
C05T C19 H19 122.0 . . ?
C061 C19 C05T 116(2) . . ?
C061 C19 H19 122.0 . . ?
O033 C23 C17 113(2) . . ?
O033 C23 H23A 109.0 . . ?
O033 C23 H23B 109.0 . . ?
C17 C23 H23A 109.0 . . ?
C17 C23 H23B 109.0 . . ?
H23A C23 H23B 107.8 . . ?
C17 C29 H29A 109.1 . . ?
C17 C29 H29B 109.1 . . ?
H29A C29 H29B 107.8 . . ?
C69 C29 C17 113(3) . . ?
C69 C29 H29A 109.1 . . ?
C69 C29 H29B 109.1 . . ?
O036 C31 C17 107(2) . . ?
O036 C31 H31A 110.2 . . ?
O036 C31 H31B 110.2 . . ?
C17 C31 H31A 110.2 . . ?
C17 C31 H31B 110.2 . . ?
H31A C31 H31B 108.5 . . ?
O02P C44 C58 123.4(12) . . ?
O02P C44 C06I 116.5(12) . . ?
C58 C44 C06I 120.0 . . ?
C44 C58 C06G 122.1(14) . . ?
C44 C58 C54 120.0 . . ?
C54 C58 C06G 117.9(14) . . ?
C58 C54 H54 120.0 . . ?
C58 C54 C90 120.0 . . ?
C90 C54 H54 120.0 . . ?
C54 C90 H90 120.0 . . ?
C70 C90 C54 120.0 . . ?
C70 C90 H90 120.0 . . ?
C90 C70 H70 120.0 . . ?
C06I C70 C90 120.0 . . ?
C06I C70 H70 120.0 . . ?
C44 C06I H06I 120.0 . . ?
C70 C06I C44 120.0 . . ?
C70 C06I H06I 120.0 . . ?
H48A C48 H48B 108.0 . . ?
C106 C48 H48A 109.4 . . ?
C106 C48 H48B 109.4 . . ?
C106 C48 C162 111(4) . . ?
C162 C48 H48A 109.4 . . ?
C162 C48 H48B 109.4 . . ?
O03U C52 O10 123(4) . . ?
O03U C52 C41 127(4) . . ?
C41 C52 O10 110(4) . . ?
C05P C61 H61 120.0 . . ?
C05P C61 C64 120.0 . . ?
C64 C61 H61 120.0 . . ?
O028 C05P C61 119.1(11) . . ?
O028 C05P C06C 120.8(11) . . ?
C06C C05P C61 120.0 . . ?
C05P C06C C04A 120.8(10) . . ?
C06F C06C C04A 119.2(10) . . ?
C06F C06C C05P 120.0 . . ?
C06C C06F H06F 120.0 . . ?
C06C C06F C06B 120.0 . . ?
C06B C06F H06F 120.0 . . ?
C06F C06B H06D 120.0 . . ?
C64 C06B C06F 120.0 . . ?
C64 C06B H06D 120.0 . . ?
C61 C64 H64 120.0 . . ?
C06B C64 C61 120.0 . . ?
C06B C64 H64 120.0 . . ?
C06H C65 H65 120.1 . . ?
C06H C65 C84 120(2) . . ?
C84 C65 H65 120.1 . . ?
C29 C69 H69A 109.5 . . ?
C29 C69 H69B 109.5 . . ?
C29 C69 H69C 109.5 . . ?
H69A C69 H69B 109.5 . . ?
H69A C69 H69C 109.5 . . ?
H69B C69 H69C 109.5 . . ?
C065 C72 H72 120.0 . . ?
C065 C72 C68 120.0 . . ?
C68 C72 H72 120.0 . . ?
C72 C065 H065 120.0 . . ?
C05I C065 C72 120.0 . . ?
C05I C065 H065 120.0 . . ?
C065 C05I C067 117.2(12) . . ?
C065 C05I C042 120.0 . . ?
C042 C05I C067 122.7(12) . . ?
O02A C042 C05I 122.7(12) . . ?
O02A C042 C04T 116.7(12) . . ?
C05I C042 C04T 120.0 . . ?
C042 C04T H04W 120.0 . . ?
C042 C04T C68 120.0 . . ?
C68 C04T H04W 120.0 . . ?
C72 C68 H68 120.0 . . ?
C04T C68 C72 120.0 . . ?
C04T C68 H68 120.0 . . ?
C9 C84 C65 121(3) . . ?
C9 C84 H84 119.3 . . ?
C65 C84 H84 119.3 . . ?
C48 C106 H10A 109.5 . . ?
C48 C106 H10B 109.5 . . ?
C48 C106 H10C 109.5 . . ?
H10A C106 H10B 109.5 . . ?
H10A C106 H10C 109.5 . . ?
H10B C106 H10C 109.5 . . ?
C05E C162 C05R 108(3) . . ?
C05E C162 C48 118(4) . . ?
C05E C162 C27 109(4) . . ?
C48 C162 C05R 103(4) . . ?
C48 C162 C27 114(3) . . ?
C27 C162 C05R 104(4) . . ?
C79 C178 H178 120.0 . . ?
C79 C178 C41 120.0 . . ?
C41 C178 H178 120.0 . . ?
C178 C79 H79 120.0 . . ?
C45 C79 C178 120.0 . . ?
C45 C79 H79 120.0 . . ?
C79 C45 H45 120.0 . . ?
C79 C45 C28 120.0 . . ?
C28 C45 H45 120.0 . . ?
C45 C28 H28 120.0 . . ?
C42 C28 C45 120.0 . . ?
C42 C28 H28 120.0 . . ?
C28 C42 O14 121(2) . . ?
C41 C42 O14 119(2) . . ?
C41 C42 C28 120.0 . . ?
C178 C41 C52 111(3) . . ?
C42 C41 C52 128(3) . . ?
C42 C41 C178 120.0 . . ?
C05U C0AA H0AA 120.7 . . ?
C51 C0AA C05U 119(3) . . ?
C51 C0AA H0AA 120.7 . . ?
O036 C27 C162 114(2) . . ?
O036 C27 H27A 108.8 . . ?
O036 C27 H27B 108.8 . . ?
C162 C27 H27A 108.8 . . ?
C162 C27 H27B 108.8 . . ?
H27A C27 H27B 107.7 . . ?
O039 C36 H36A 109.5 . . ?
O039 C36 H36B 109.5 . . ?
O039 C36 H36C 109.5 . . ?
H36A C36 H36B 109.5 . . ?
H36A C36 H36C 109.5 . . ?
H36B C36 H36C 109.5 . . ?
O02U C46 H46A 109.5 . . ?
O02U C46 H46B 109.5 . . ?
O02U C46 H46C 109.5 . . ?
H46A C46 H46B 109.5 . . ?
H46A C46 H46C 109.5 . . ?
H46B C46 H46C 109.5 . . ?
C049 C50 H50 121.4 . . ?
C51 C50 C049 117(2) . . ?
C51 C50 H50 121.4 . . ?
C0AA C51 H51 118.2 . . ?
C50 C51 C0AA 124(2) . . ?
C50 C51 H51 118.2 . . ?
C04O C1AA H1AA 109.5 . . ?
C04O C1AA H1AB 109.5 . . ?
C04O C1AA H1AC 109.5 . . ?
H1AA C1AA H1AB 109.5 . . ?
H1AA C1AA H1AC 109.5 . . ?
H1AB C1AA H1AC 109.5 . . ?
O01Q C43 H43A 109.5 . . ?
O01Q C43 H43B 109.5 . . ?
O01Q C43 H43C 109.5 . . ?
H43A C43 H43B 109.5 . . ?
H43A C43 H43C 109.5 . . ?
H43B C43 H43C 109.5 . . ?
N04P C2AA O3AA 124(4) . . ?
N04P C2AA H2AA 118.1 . . ?
O3AA C2AA H2AA 118.1 . . ?
N04P C39 H39A 109.5 . . ?
N04P C39 H39B 109.5 . . ?
N04P C39 H39C 109.5 . . ?
H39A C39 H39B 109.5 . . ?
H39A C39 H39C 109.5 . . ?
H39B C39 H39C 109.5 . . ?
N04P C57 H57A 109.5 . . ?
N04P C57 H57B 109.5 . . ?
N04P C57 H57C 109.5 . . ?
H57A C57 H57B 109.5 . . ?
H57A C57 H57C 109.5 . . ?
H57B C57 H57C 109.5 . . ?
N05M C20 H20A 109.5 . . ?
N05M C20 H20B 109.5 . . ?
N05M C20 H20C 109.5 . . ?
H20A C20 H20B 109.5 . . ?
H20A C20 H20C 109.5 . . ?
H20B C20 H20C 109.5 . . ?
N05M C66 H66A 109.5 . . ?
N05M C66 H66B 109.5 . . ?
N05M C66 H66C 109.5 . . ?
H66A C66 H66B 109.5 . . ?
H66A C66 H66C 109.5 . . ?
H66B C66 H66C 109.5 . . ?

loop_
_geom_bond_atom_site_label_1
_geom_bond_atom_site_label_2
_geom_bond_distance
_geom_bond_site_symmetry_2
_geom_bond_publ_flag
Bi01 Bi03 3.6989(9) 2_666 ?
Bi01 Bi04 3.5077(9) . ?
Bi01 Bi0E 3.6400(9) 2_666 ?
Bi01 O00Y 2.340(11) 2_666 ?
Bi01 O01V 2.735(11) . ?
Bi01 O01W 2.340(13) . ?
Bi01 O02L 2.167(11) . ?
Bi01 O02Y 2.177(12) . ?
Bi02 Bi08 3.5825(10) . ?
Bi02 Bi09 3.6161(9) 2_666 ?
Bi02 O01B 2.155(11) . ?
Bi02 O01F 2.345(12) . ?
Bi02 O01T 2.343(11) 2_666 ?
Bi02 O023 2.175(12) . ?
Bi02 O02K 2.716(12) . ?
Bi03 Bi0G 3.5833(9) . ?
Bi03 O00Y 2.742(11) . ?
Bi03 O010 2.613(10) . ?
Bi03 O01B 2.249(12) . ?
Bi03 O02K 2.327(11) . ?
Bi03 O02L 2.341(11) 2_666 ?
Bi03 O02M 2.391(11) . ?
Bi04 O012 2.718(12) . ?
Bi04 O01H 2.567(12) . ?
Bi04 O01T 2.120(11) . ?
Bi04 O01W 2.222(12) . ?
Bi04 O02Y 2.131(12) . ?
Bi05 Bi07 3.5635(9) . ?
Bi05 Bi0D 3.5166(9) . ?
Bi05 O010 2.140(10) . ?
Bi05 O01R 2.257(11) . ?
Bi05 O02I 2.330(12) . ?
Bi05 O02N 2.337(11) . ?
Bi05 O02V 2.664(12) . ?
Bi05 O030 2.731(11) 2_666 ?
Bi06 Bi0C 3.5606(9) . ?
Bi06 O010 2.372(11) . ?
Bi06 O01B 2.479(11) 2_666 ?
Bi06 O01U 2.509(10) . ?
Bi06 O01W 2.741(12) . ?
Bi06 O02L 2.565(12) . ?
Bi06 O02M 2.343(11) . ?
Bi06 O02V 2.451(12) . ?
Bi07 O00Y 2.128(11) . ?
Bi07 O01R 2.132(12) . ?
Bi07 O021 2.681(12) . ?
Bi07 O02N 2.118(11) . ?
Bi08 O01F 2.210(12) . ?
Bi08 O023 2.122(11) . ?
Bi08 O02C 2.663(12) . ?
Bi08 O030 2.146(11) . ?
Bi09 Bi0C 3.5925(9) . ?
Bi09 O01T 2.166(11) . ?
Bi09 O01Y 2.729(12) . ?
Bi09 O020 2.423(12) . ?
Bi09 O023 2.244(11) 2_666 ?
Bi09 O02V 2.115(12) . ?
Bi0A Bi0H 3.5930(10) . ?
Bi0A Bi0I 3.6975(9) 2_666 ?
Bi0A Ti0O 3.468(4) . ?
Bi0A O01M 2.167(12) . ?
Bi0A O01S 2.147(11) . ?
Bi0A O01V 2.193(12) . ?
Bi0A O031 2.474(15) . ?
Bi0A O03G 2.733(14) . ?
Bi0B Bi0F 3.5412(10) . ?
Bi0B O00X 2.117(12) . ?
Bi0B O01F 2.071(11) . ?
Bi0B O01S 2.144(11) . ?
Bi0B O026 2.586(12) . ?
Bi0C Ti0N 3.498(3) . ?
Bi0C O01U 2.098(11) . ?
Bi0C O020 2.553(12) . ?
Bi0C O02I 2.156(11) . ?
Bi0C O02V 2.200(11) . ?
Bi0C O04Q 2.587(12) . ?
Bi0D O016 2.093(11) . ?
Bi0D O01R 2.104(11) . ?
Bi0D O02I 2.103(11) . ?
Bi0D O02Z 2.758(17) . ?
Bi0D O04Q 2.678(13) . ?
Bi0E Bi0G 3.6212(9) . ?
Bi0E O00Y 2.211(10) . ?
Bi0E O01D 2.284(10) . ?
Bi0E O027 2.500(13) . ?
Bi0E O02K 2.175(11) . ?
Bi0E O02Y 2.358(12) 2_666 ?
Bi0F O00X 2.319(10) . ?
Bi0F O016 2.599(11) . ?
Bi0F O01M 2.411(12) . ?
Bi0F O01S 2.301(12) . ?
Bi0F O01U 2.722(11) . ?
Bi0F O02M 2.107(11) . ?
Bi0G Ti0L 3.505(4) . ?
Bi0G O00X 2.147(12) . ?
Bi0G O016 2.154(10) . ?
Bi0G O01D 2.626(12) . ?
Bi0G O02K 2.196(10) . ?
Bi0H Bi0I 3.5707(10) 2_666 ?
Bi0H O01P 2.750(14) 2_666 ?
Bi0H O01V 2.167(11) . ?
Bi0H O02N 2.219(11) 2_666 ?
Bi0H O030 2.179(11) . ?
Bi0H O031 2.421(13) . ?
Bi0H O03U 2.690(17) . ?
Bi0I O010 2.275(11) . ?
Bi0I O01B 2.601(11) 2_666 ?
Bi0I O01V 2.331(12) 2_666 ?
Bi0I O02L 2.323(11) 2_666 ?
Bi0I O02M 2.583(12) 2_666 ?
Bi0I O030 2.409(12) 2_666 ?
Bi0J O01M 2.079(11) . ?
Bi0J O01U 2.170(10) . ?
Bi0J O01W 2.095(12) . ?
Bi0J O02O 2.642(13) . ?
Ti0K O011 1.866(14) . ?
Ti0K O012 2.009(12) . ?
Ti0K O018 2.025(12) . ?
Ti0K O01C 1.857(12) . ?
Ti0K O01G 2.065(12) . ?
Ti0K O02B 1.878(12) . ?
Ti0L Ti0M 3.222(4) . ?
Ti0L O00U 1.990(13) . ?
Ti0L O00V 2.004(13) . ?
Ti0L O014 1.877(13) . ?
Ti0L O019 2.269(13) . ?
Ti0L O01D 1.758(11) . ?
Ti0L O01E 1.908(13) . ?
Ti0M O00U 2.041(14) . ?
Ti0M O00V 2.089(13) . ?
Ti0M O00W 1.914(15) . ?
Ti0M O00Z 2.078(13) . ?
Ti0M O015 1.844(14) . ?
Ti0M O01Q 1.806(14) . ?
Ti0N Ti0S 3.191(5) . ?
Ti0N O013 1.994(13) . ?
Ti0N O01J 1.913(12) . ?
Ti0N O01K 1.913(13) . ?
Ti0N O01N 1.971(13) . ?
Ti0N O020 1.746(12) . ?
Ti0N O025 2.284(13) . ?
Ti0O Ti00 3.156(7) . ?
Ti0O O024 1.904(14) . ?
Ti0O O02E 1.955(16) . ?
Ti0O O02S 1.933(15) . ?
Ti0O O031 1.724(14) . ?
Ti0O O033 2.016(15) . ?
Ti0O O036 2.268(13) . ?
Ti0P O01I 1.872(14) . ?
Ti0P O01L 1.983(14) . ?
Ti0P O01X 2.010(13) . ?
Ti0P O029 1.867(14) . ?
Ti0P O02D 1.846(16) . ?
Ti0P O02X 2.026(14) . ?
Ti0Q O01O 1.870(15) . ?
Ti0Q O028 1.904(16) . ?
Ti0Q O02G 2.025(14) . ?
Ti0Q O02J 2.038(14) . ?
Ti0Q O02P 1.855(15) . ?
Ti0Q O034 1.989(15) . ?
Ti0R O01A 1.850(14) . ?
Ti0R O02F 2.035(15) . ?
Ti0R O02H 2.044(12) . ?
Ti0R O02Q 1.883(13) . ?
Ti0R O02R 2.004(14) . ?
Ti0R O02W 1.877(15) . ?
Ti0S O013 2.071(14) . ?
Ti0S O01N 2.019(14) . ?
Ti0S O02A 1.926(15) . ?
Ti0S O02T 2.075(14) . ?
Ti0S O02U 1.763(18) . ?
Ti0S O039 1.851(19) . ?
Ti00 O02E 2.053(17) . ?
Ti00 O033 2.028(19) . ?
Ti00 O050 1.807(18) . ?
Ti00 O069 1.811(19) . ?
Ti00 O10 2.11(3) . ?
Ti00 O14 1.96(3) . ?
O00U C037 1.44(2) . ?
O00V C04E 1.44(2) . ?
O00W C032 1.33(2) . ?
O00Z C03N 1.27(2) . ?
O011 C03D 1.33(2) . ?
O012 C051 1.33(2) . ?
O013 C05C 1.45(2) . ?
O014 C048 1.40(2) . ?
O015 C03P 1.38(3) . ?
O017 C04I 1.23(2) . ?
O018 C04I 1.28(2) . ?
O019 C03A 1.45(2) . ?
O019 C03I 1.47(2) . ?
O01A C035 1.34(2) . ?
O01C C03M 1.36(2) . ?
O01E C03F 1.468(19) . ?
O01G C055 1.26(2) . ?
O01H C051 1.20(2) . ?
O01I C05S 1.35(3) . ?
O01J C054 1.44(2) . ?
O01K C04U 1.41(2) . ?
O01L C03H 1.31(2) . ?
O01N C04W 1.45(2) . ?
O01O C03Z 1.34(2) . ?
O01P C05B 1.24(2) . ?
O01Q C43 1.42(3) . ?
O01X C05B 1.32(2) . ?
O01Y C067 1.28(2) . ?
O01Z C04H 1.26(2) . ?
O021 C03H 1.25(2) . ?
O022 C057 1.25(2) . ?
O024 C05R 1.41(3) . ?
O025 C04C 1.45(2) . ?
O025 C04F 1.43(2) . ?
O026 C04Y 1.20(2) . ?
O027 C03N 1.27(2) . ?
O028 C05P 1.326(19) . ?
O029 C045 1.37(3) . ?
O02A C042 1.341(18) . ?
O02B C04M 1.34(2) . ?
O02C C044 1.341(14) . ?
O02D C04G 1.34(3) . ?
O02E C05E 1.43(3) . ?
O02F C03Y 1.26(2) . ?
O02G C04A 1.279(14) . ?
O02H C057 1.28(2) . ?
O02J C04H 1.241(16) . ?
O02O C055 1.25(2) . ?
O02P C44 1.300(18) . ?
O02Q C04Z 1.33(2) . ?
O02R C04Y 1.32(2) . ?
O02S C05H 1.43(2) . ?
O02T C067 1.33(2) . ?
O02U C46 1.48(4) . ?
O02W C049 1.34(2) . ?
O02X C068 1.27(2) . ?
O02Z C068 1.24(3) . ?
C032 C03C 1.41(3) . ?
C032 C03S 1.39(3) . ?
O033 C23 1.45(3) . ?
O034 C06G 1.28(3) . ?
C035 C03O 1.39(3) . ?
C035 C05Z 1.36(3) . ?
O036 C31 1.44(3) . ?
O036 C27 1.42(4) . ?
C037 H03A 0.9700 . ?
C037 H03B 0.9700 . ?
C037 C03J 1.52(2) . ?
O038 C03Y 1.28(3) . ?
O039 C36 1.487(18) . ?
C03A H03C 0.9700 . ?
C03A H03D 0.9700 . ?
C03A C03J 1.52(3) . ?
C03B H03E 0.9300 . ?
C03B C03E 1.40(3) . ?
C03B C03W 1.39(3) . ?
C03C H03F 0.9300 . ?
C03C C03L 1.38(3) . ?
C03D C043 1.44(3) . ?
C03D C04V 1.42(3) . ?
C03E H03G 0.9300 . ?
C03E C03M 1.40(2) . ?
C03F H03H 0.9700 . ?
C03F H03I 0.9700 . ?
C03F C04S 1.57(3) . ?
O03G C06G 1.26(3) . ?
C03H C03R 1.47(3) . ?
C03I H03J 0.9700 . ?
C03I H03K 0.9700 . ?
C03I C04S 1.50(3) . ?
C03J C048 1.55(3) . ?
C03J C04K 1.51(3) . ?
C03K H03L 0.9300 . ?
C03K C041 1.37(3) . ?
C03K C04X 1.39(3) . ?
C03L H03M 0.9300 . ?
C03L C063 1.44(3) . ?
C03M C04R 1.39(3) . ?
C03N C03S 1.49(3) . ?
C03O C057 1.49(3) . ?
C03O C060 1.40(3) . ?
C03P H03N 0.9600 . ?
C03P H03O 0.9600 . ?
C03P H03P 0.9600 . ?
C03Q H03Q 0.9300 . ?
C03Q C04D 1.41(3) . ?
C03Q C052 1.41(3) . ?
C03R C046 1.39(3) . ?
C03R C04G 1.39(3) . ?
C03S C03V 1.36(3) . ?
C03T H03T 0.9300 . ?
C03T C04J 1.39(3) . ?
C03T C04N 1.39(3) . ?
O03U C52 1.26(5) . ?
C03V H03V 0.9300 . ?
C03V C063 1.43(3) . ?
C03W H03W 0.9300 . ?
C03W C03X 1.41(3) . ?
C03X H03X 0.9300 . ?
C03X C04R 1.42(3) . ?
C03Y C05X 1.44(3) . ?
C03Z C05K 1.44(3) . ?
C03Z C05N 1.39(3) . ?
C040 H040 0.9300 . ?
C040 C04G 1.42(3) . ?
C040 C05L 1.35(3) . ?
C041 H041 0.9300 . ?
C041 C04V 1.40(3) . ?
C043 H043 0.9300 . ?
C043 C04X 1.36(3) . ?
C044 H044 0.9300 . ?
C044 N05M 1.21(3) . ?
C045 C066 1.34(3) . ?
C045 C7 1.42(3) . ?
C046 H046 0.9300 . ?
C046 C05J 1.37(3) . ?
C047 H04A 0.9600 . ?
C047 H04B 0.9600 . ?
C047 H04C 0.9600 . ?
C047 C04K 1.511(17) . ?
C048 H04D 0.9700 . ?
C048 H04E 0.9700 . ?
C049 C05X 1.39(3) . ?
C049 C50 1.37(3) . ?
C04A O04Q 1.299(14) . ?
C04A C06C 1.424(17) . ?
C04B H04F 0.9300 . ?
C04B C04Z 1.39(3) . ?
C04B C059 1.39(3) . ?
C04C H04G 0.9700 . ?
C04C H04H 0.9700 . ?
C04C C05V 1.52(3) . ?
C04D H04I 0.9300 . ?
C04D C05N 1.32(3) . ?
C04E H04J 0.9700 . ?
C04E H04K 0.9700 . ?
C04E C04S 1.56(3) . ?
C04F H04L 0.9700 . ?
C04F H04M 0.9700 . ?
C04F C05W 1.54(3) . ?
C04H C05K 1.493(16) . ?
C04I C04V 1.47(3) . ?
C04J H04N 0.9300 . ?
C04J C059 1.36(3) . ?
C04K H04O 0.9700 . ?
C04K H04P 0.9700 . ?
C04M C056 1.43(3) . ?
C04M C062 1.37(3) . ?
C04N C04Y 1.48(3) . ?
C04N C04Z 1.41(3) . ?
C04O H04Q 0.9700 . ?
C04O H04R 0.9700 . ?
C04O C05V 1.56(3) . ?
C04O C1AA 1.53(4) . ?
N04P C2AA 1.30(5) . ?
N04P C39 1.34(4) . ?
N04P C57 1.44(4) . ?
C04R C051 1.47(3) . ?
C04S C4 1.53(3) . ?
C04U H04S 0.9700 . ?
C04U H04T 0.9700 . ?
C04U C05W 1.61(3) . ?
C04W H04U 0.9700 . ?
C04W H04V 0.9700 . ?
C04W C05W 1.51(3) . ?
C04X H04X 0.9300 . ?
O050 C75 1.50(2) . ?
C052 H052 0.9300 . ?
C052 C05K 1.40(3) . ?
C054 H05A 0.9700 . ?
C054 H05B 0.9700 . ?
C054 C05V 1.52(3) . ?
C055 C056 1.49(2) . ?
C056 C05O 1.39(3) . ?
C058 H058 0.9300 . ?
C058 C05D 1.38(3) . ?
C058 C05O 1.39(3) . ?
C059 H059 0.9300 . ?
C05A H05C 0.9700 . ?
C05A H05D 0.9700 . ?
C05A C05W 1.57(3) . ?
C05A C8 1.50(3) . ?
C05B C7 1.43(3) . ?
C05C H05E 0.9700 . ?
C05C H05F 0.9700 . ?
C05C C05V 1.51(3) . ?
C05D H05G 0.9300 . ?
C05D C062 1.40(3) . ?
C05E H05H 0.9700 . ?
C05E H05I 0.9700 . ?
C05E C162 1.46(6) . ?
C05F C05S 1.38(3) . ?
C05F C068 1.50(3) . ?
C05F C9 1.43(3) . ?
C05G H05J 0.9300 . ?
C05G C060 1.36(3) . ?
C05G C06E 1.45(4) . ?
C05H H05K 0.9700 . ?
C05H H05L 0.9700 . ?
C05H C17 1.60(4) . ?
C05J H05M 0.9300 . ?
C05J C05L 1.38(4) . ?
C05L H05N 0.9300 . ?
N05M C20 1.474(18) . ?
N05M C66 1.501(17) . ?
C05N H05O 0.9300 . ?
C05O H05P 0.9300 . ?
C05R H05Q 0.9700 . ?
C05R H05R 0.9700 . ?
C05R C162 1.58(7) . ?
C05S C06H 1.39(3) . ?
C05T H05T 0.9300 . ?
C05T C7 1.46(3) . ?
C05T C19 1.40(3) . ?
C05U H05U 0.9300 . ?
C05U C05X 1.41(3) . ?
C05U C0AA 1.37(4) . ?
C05Z H05Z 0.9300 . ?
C05Z C06E 1.37(3) . ?
C060 H060 0.9300 . ?
C061 H061 0.9300 . ?
C061 C066 1.46(3) . ?
C061 C19 1.36(3) . ?
C062 H062 0.9300 . ?
C063 H063 0.9300 . ?
C066 H066 0.9300 . ?
C067 C05I 1.43(2) . ?
O069 C120 1.51(2) . ?
C06A H06A 0.9600 . ?
C06A H06B 0.9600 . ?
C06A H06C 0.9600 . ?
C06A C4 1.51(3) . ?
C06E H06E 0.9300 . ?
C06G C58 1.46(2) . ?
C06H H06H 0.9300 . ?
C06H C65 1.35(4) . ?
C4 H4A 0.9700 . ?
C4 H4B 0.9700 . ?
C9 H9 0.9300 . ?
C9 C84 1.34(3) . ?
C8 H8A 0.9600 . ?
C8 H8B 0.9600 . ?
C8 H8C 0.9600 . ?
O10 C52 1.46(5) . ?
O14 C42 1.45(3) . ?
C17 C23 1.54(4) . ?
C17 C29 1.59(4) . ?
C17 C31 1.52(4) . ?
C19 H19 0.9300 . ?
C23 H23A 0.9700 . ?
C23 H23B 0.9700 . ?
C29 H29A 0.9700 . ?
C29 H29B 0.9700 . ?
C29 C69 1.470(19) . ?
C31 H31A 0.9700 . ?
C31 H31B 0.9700 . ?
C44 C58 1.3900 . ?
C44 C06I 1.3900 . ?
C58 C54 1.3900 . ?
C54 H54 0.9300 . ?
C54 C90 1.3900 . ?
C90 H90 0.9300 . ?
C90 C70 1.3900 . ?
C70 H70 0.9300 . ?
C70 C06I 1.3900 . ?
C06I H06I 0.9300 . ?
C48 H48A 0.9700 . ?
C48 H48B 0.9700 . ?
C48 C106 1.48(2) . ?
C48 C162 1.52(5) . ?
C52 C41 1.45(5) . ?
C61 H61 0.9300 . ?
C61 C05P 1.3900 . ?
C61 C64 1.3900 . ?
C05P C06C 1.3900 . ?
C06C C06F 1.3900 . ?
C06F H06F 0.9300 . ?
C06F C06B 1.3900 . ?
C06B H06D 0.9300 . ?
C06B C64 1.3900 . ?
C64 H64 0.9300 . ?
C65 H65 0.9300 . ?
C65 C84 1.39(4) . ?
C69 H69A 0.9600 . ?
C69 H69B 0.9600 . ?
C69 H69C 0.9600 . ?
C72 H72 0.9300 . ?
C72 C065 1.3900 . ?
C72 C68 1.3900 . ?
C065 H065 0.9300 . ?
C065 C05I 1.3900 . ?
C05I C042 1.3900 . ?
C042 C04T 1.3900 . ?
C04T H04W 0.9300 . ?
C04T C68 1.3900 . ?
C68 H68 0.9300 . ?
C84 H84 0.9300 . ?
C106 H10A 0.9600 . ?
C106 H10B 0.9600 . ?
C106 H10C 0.9600 . ?
C162 C27 1.55(5) . ?
C178 H178 0.9300 . ?
C178 C79 1.3900 . ?
C178 C41 1.3900 . ?
C79 H79 0.9300 . ?
C79 C45 1.3900 . ?
C45 H45 0.9300 . ?
C45 C28 1.3900 . ?
C28 H28 0.9300 . ?
C28 C42 1.3900 . ?
C42 C41 1.3900 . ?
C0AA H0AA 0.9300 . ?
C0AA C51 1.36(4) . ?
C27 H27A 0.9700 . ?
C27 H27B 0.9700 . ?
C36 H36A 0.9600 . ?
C36 H36B 0.9600 . ?
C36 H36C 0.9600 . ?
C46 H46A 0.9600 . ?
C46 H46B 0.9600 . ?
C46 H46C 0.9600 . ?
C50 H50 0.9300 . ?
C50 C51 1.36(4) . ?
C51 H51 0.9300 . ?
C1AA H1AA 0.9600 . ?
C1AA H1AB 0.9600 . ?
C1AA H1AC 0.9600 . ?
C43 H43A 0.9600 . ?
C43 H43B 0.9600 . ?
C43 H43C 0.9600 . ?
O3AA C2AA 1.35(5) . ?
C2AA H2AA 0.9300 . ?
C39 H39A 0.9600 . ?
C39 H39B 0.9600 . ?
C39 H39C 0.9600 . ?
C57 H57A 0.9600 . ?
C57 H57B 0.9600 . ?
C57 H57C 0.9600 . ?
C20 H20A 0.9600 . ?
C20 H20B 0.9600 . ?
C20 H20C 0.9600 . ?
C66 H66A 0.9600 . ?
C66 H66B 0.9600 . ?
C66 H66C 0.9600 . ?

loop_
_smtbx_masks_void_nr
_smtbx_masks_void_average_x
_smtbx_masks_void_average_y
_smtbx_masks_void_average_z
_smtbx_masks_void_volume
_smtbx_masks_void_count_electrons
_smtbx_masks_void_content
1 0.000 0.000 0.500 1092.1 1100.7 ?
2 0.248 0.736 0.144 7.2 2.6 ?
3 0.419 0.342 0.976 24.4 7.9 ?
4 0.495 0.245 0.846 12.9 0.2 ?
5 0.505 0.755 0.154 12.9 0.9 ?
6 0.581 0.658 0.024 24.4 0.5 ?
7 0.752 0.264 0.856 7.2 2.6 ?
